data_7000543
loop_
_publ_author_name
'Tonigold, Markus'
'Hitzbleck, Julia'
'Bahnm\"uller, Stefan'
'Langstein, Gerhard'
'Volkmer, Dirk'

_publ_section_title
;
 Copper(II) Nanoballs as monomers for polyurethane coatings: synthesis,
 urethane derivatization and kinetic stability
;
_journal_issue 8
_journal_name_full 'Dalton Transactions'
_journal_page_first 1363
_journal_paper_doi 10.1039/b811004b
_journal_year 2009
_chemical_formula_sum 'C343 H536 Cu24 O213 S36'
_chemical_formula_weight 10746.84
_chemical_name_common
;
tetracosakis(mu4-5-(2-Hydroxyethoxy)benzene-1,3-
dicarboxylato)-diaqua-tetradecakis(dimethylsulfoxid)-octamethanol-
tetracosa-copper(ii) dimethylsulfoxide methanol solvate
;
_chemical_name_systematic
;
?
;
_space_group_IT_number 14
_symmetry_space_group_name_Hall '-P 2yn'
_symmetry_space_group_name_H-M 'P 1 21/n 1'
_atom_sites_solution_hydrogens geom
_atom_sites_solution_primary direct
_atom_sites_solution_secondary difmap
_audit_creation_method SHELXL-97
_cell_angle_alpha 90.00
_cell_angle_beta 95.64(3)
_cell_angle_gamma 90.00
_cell_formula_units_Z 2
_cell_length_a 26.220(5)
_cell_length_b 39.060(8)
_cell_length_c 26.643(5)
_cell_measurement_temperature 223(2)
_cell_volume 27154(9)
_computing_structure_refinement 'SHELXL-97 (Sheldrick, 1997)'
_computing_structure_solution 'SHELXS-97 (Sheldrick, 1990)'
_diffrn_ambient_temperature 223(2)
_diffrn_measured_fraction_theta_full 0.925
_diffrn_measured_fraction_theta_max 0.925
_diffrn_radiation_monochromator graphite
_diffrn_radiation_source 'fine-focus sealed tube'
_diffrn_radiation_type MoK\a
_diffrn_radiation_wavelength 0.71073
_diffrn_reflns_av_R_equivalents 0.1170
_diffrn_reflns_av_sigmaI/netI 0.3142
_diffrn_reflns_limit_h_max 30
_diffrn_reflns_limit_h_min -29
_diffrn_reflns_limit_k_max 44
_diffrn_reflns_limit_k_min -43
_diffrn_reflns_limit_l_max 27
_diffrn_reflns_limit_l_min -30
_diffrn_reflns_number 85619
_diffrn_reflns_theta_full 24.09
_diffrn_reflns_theta_max 24.09
_diffrn_reflns_theta_min 1.73
_exptl_absorpt_coefficient_mu 1.139
_exptl_crystal_density_diffrn 1.314
_exptl_crystal_density_method 'not measured'
_exptl_crystal_F_000 11140
_refine_diff_density_max 1.994
_refine_diff_density_min -0.829
_refine_diff_density_rms 0.148
_refine_ls_extinction_method none
_refine_ls_goodness_of_fit_ref 0.850
_refine_ls_hydrogen_treatment mixed
_refine_ls_matrix_type full
_refine_ls_number_parameters 2440
_refine_ls_number_reflns 39811
_refine_ls_number_restraints 243
_refine_ls_restrained_S_all 0.853
_refine_ls_R_factor_all 0.2458
_refine_ls_R_factor_gt 0.1002
_refine_ls_shift/su_max 4.722
_refine_ls_shift/su_mean 0.147
_refine_ls_structure_factor_coef Fsqd
_refine_ls_weighting_details 'calc w=1/[\s^2^(Fo^2^)+(0.1470P)^2^+0.0000P] where P=(Fo^2^+2Fc^2^)/3'
_refine_ls_weighting_scheme calc
_refine_ls_wR_factor_gt 0.2492
_refine_ls_wR_factor_ref 0.3079
_reflns_number_gt 12226
_reflns_number_total 39811
_reflns_threshold_expression >2sigma(I)
_cod_data_source_file b811004b.txt
_cod_data_source_block ton615
_cod_database_code 7000543

loop_
_symmetry_equiv_pos_as_xyz
'x, y, z'
'-x+1/2, y+1/2, -z+1/2'
'-x, -y, -z'
'x-1/2, -y-1/2, z-1/2'

loop_
_atom_site_label
_atom_site_type_symbol
_atom_site_fract_x
_atom_site_fract_y
_atom_site_fract_z
_atom_site_U_iso_or_equiv
_atom_site_adp_type
_atom_site_occupancy
_atom_site_symmetry_multiplicity
_atom_site_calc_flag
_atom_site_refinement_flags
_atom_site_disorder_assembly
_atom_site_disorder_group
Cu1 Cu 0.17843(6) 0.85289(5) -0.36634(8) 0.0439(5) Uani 1 1 d D . .
Cu2 Cu 0.23312(6) 0.80054(5) -0.32695(7) 0.0383(5) Uani 1 1 d . . .
Cu3 Cu 0.07777(7) 0.99605(4) -0.19658(7) 0.0367(5) Uani 1 1 d D J .
Cu4 Cu 0.09866(6) 0.99478(4) -0.09754(7) 0.0356(5) Uani 1 1 d D . .
Cu5 Cu -0.09670(6) 1.14380(5) -0.32815(7) 0.0363(5) Uani 1 1 d D . .
Cu6 Cu -0.13037(6) 1.19378(4) -0.27262(7) 0.0327(5) Uani 1 1 d . F .
Cu7 Cu 0.19942(6) 1.13071(5) -0.36124(7) 0.0359(5) Uani 1 1 d . . .
Cu8 Cu 0.26386(6) 1.17762(4) -0.32072(7) 0.0322(4) Uani 1 1 d . . .
Cu9 Cu 0.11684(6) 1.13685(5) -0.66713(7) 0.0360(5) Uani 1 1 d D . .
Cu10 Cu 0.16008(6) 1.18406(5) -0.72025(7) 0.0353(5) Uani 1 1 d . H .
Cu11 Cu 0.29823(6) 0.98625(5) -0.53471(7) 0.0376(5) Uani 1 1 d . . .
Cu12 Cu 0.39566(6) 0.98336(4) -0.55208(7) 0.0335(5) Uani 1 1 d . . .
C1 C -0.0113(6) 1.0731(4) -0.1358(6) 0.043(4) Uani 1 1 d . C .
C2 C -0.0300(5) 1.0898(4) -0.1778(6) 0.042(4) Uani 1 1 d . . .
H2 H -0.0216 1.0824 -0.2095 0.050 Uiso 1 1 calc R . .
C3 C -0.0615(5) 1.1178(4) -0.1742(7) 0.049(5) Uani 1 1 d . . .
C4 C -0.0750(7) 1.1277(5) -0.1274(7) 0.060(5) Uani 1 1 d . . .
H4 H -0.0969 1.1465 -0.1246 0.072 Uiso 1 1 calc R . .
C5 C -0.0569(7) 1.1105(5) -0.0859(6) 0.074(6) Uani 1 1 d D C .
C9 C 0.0255(6) 1.0439(4) -0.1385(7) 0.041(4) Uani 1 1 d . . .
C10 C -0.0823(5) 1.1375(4) -0.2208(7) 0.042(4) Uani 1 1 d . . .
C12 C 0.1862(5) 0.9028(4) -0.2068(7) 0.043(4) Uani 1 1 d . . .
H12 H 0.1672 0.9125 -0.2350 0.052 Uiso 1 1 calc R . .
C13 C 0.1839(6) 0.9167(4) -0.1607(7) 0.046(4) Uani 1 1 d . J .
C19 C 0.2154(6) 0.8577(4) -0.2624(7) 0.051(5) Uani 1 1 d . . .
C20 C 0.1498(6) 0.9458(4) -0.1539(8) 0.052(5) Uani 1 1 d . . .
C21 C 0.2023(6) 1.2017(4) -0.5658(6) 0.049(4) Uani 1 1 d . . .
C22 C 0.1984(5) 1.1864(4) -0.5193(6) 0.041(4) Uani 1 1 d . . .
H22 H 0.1766 1.1675 -0.5167 0.049 Uiso 1 1 calc R . .
C24 C 0.2601(9) 1.2266(5) -0.4804(8) 0.094(8) Uani 1 1 d . . .
H24 H 0.2784 1.2361 -0.4516 0.113 Uiso 1 1 calc R . .
C25 C 0.2656(8) 1.2395(5) -0.5281(9) 0.096(8) Uani 1 1 d D . .
C26 C 0.2351(7) 1.2301(6) -0.5705(7) 0.077(7) Uani 1 1 d . . .
H26 H 0.2360 1.2418 -0.6012 0.092 Uiso 1 1 calc R . .
C29 C 0.1752(6) 1.1875(5) -0.6119(6) 0.048(5) Uani 1 1 d . . .
C31 C -0.1661(5) 1.2160(5) -0.4270(7) 0.049(5) Uani 1 1 d . . .
C32 C -0.1680(5) 1.2009(5) -0.4741(6) 0.049(4) Uani 1 1 d . . .
H32 H -0.1544 1.1788 -0.4773 0.059 Uiso 1 1 calc R . .
C33 C 0.1898(5) 0.7817(4) -0.4829(5) 0.039(4) Uani 1 1 d . . .
C35 C 0.2078(8) 0.7339(4) -0.5322(8) 0.071(6) Uani 1 1 d D . .
C39 C -0.1451(5) 1.1986(5) -0.3816(7) 0.046(5) Uani 1 1 d . . .
C40 C 0.1935(5) 0.7988(5) -0.4341(6) 0.044(4) Uani 1 1 d . . .
C41 C 0.3319(5) 0.8648(4) -0.3939(6) 0.042(4) Uani 1 1 d . . .
C42 C 0.3286(6) 0.8924(4) -0.4274(6) 0.047(4) Uani 1 1 d . . .
H42 H 0.2967 0.9031 -0.4354 0.057 Uiso 1 1 calc R . .
C43 C 0.3709(5) 0.9045(4) -0.4491(6) 0.035(4) Uani 1 1 d . . .
C44 C 0.4177(5) 0.8882(4) -0.4398(6) 0.043(4) Uani 1 1 d . . .
H44 H 0.4467 0.8963 -0.4542 0.052 Uiso 1 1 calc R . .
C45 C 0.4210(6) 0.8599(4) -0.4094(7) 0.059(5) Uani 1 1 d D B .
C46 C 0.3789(6) 0.8483(4) -0.3861(6) 0.050(5) Uani 1 1 d . . .
H46 H 0.3824 0.8291 -0.3648 0.060 Uiso 1 1 calc R . .
C49 C 0.2867(6) 0.8522(4) -0.3753(7) 0.049(5) Uani 1 1 d . . .
C50 C 0.3651(6) 0.9346(4) -0.4832(6) 0.041(4) Uani 1 1 d . . .
C51 C 0.0249(6) 1.0734(5) -0.8612(7) 0.057(5) Uani 1 1 d . . .
C52 C 0.0452(6) 1.0901(4) -0.8189(6) 0.050(5) Uani 1 1 d . . .
H52 H 0.0332 1.0850 -0.7877 0.060 Uiso 1 1 calc R . .
C53 C 0.0822(6) 1.1137(4) -0.8213(6) 0.047(4) Uani 1 1 d . . .
C54 C 0.1014(7) 1.1198(5) -0.8676(7) 0.068(6) Uani 1 1 d . . .
H54 H 0.1273 1.1362 -0.8698 0.081 Uiso 1 1 calc R . .
C55 C 0.0826(7) 1.1019(6) -0.9100(6) 0.086(7) Uani 1 1 d D E .
C56 C 0.0427(7) 1.0797(5) -0.9077(7) 0.065(6) Uani 1 1 d . . .
H56 H 0.0275 1.0690 -0.9370 0.079 Uiso 1 1 calc R . .
C59 C 0.0183(6) 0.9531(4) -0.1405(8) 0.047(4) Uani 1 1 d . . .
C60 C 0.1031(5) 1.1316(4) -0.7738(7) 0.042(4) Uani 1 1 d . . .
C61 C -0.0111(5) 0.7828(4) -0.3018(6) 0.043(4) Uani 1 1 d . . .
C62 C 0.0327(5) 0.7980(4) -0.3129(5) 0.038(4) Uani 1 1 d . . .
H62 H 0.0317 0.8210 -0.3232 0.046 Uiso 1 1 calc R . .
C63 C 0.0798(6) 0.7803(4) -0.3096(6) 0.045(4) Uani 1 1 d . . .
C64 C 0.0795(5) 0.7463(4) -0.2931(6) 0.050(5) Uani 1 1 d . . .
H64 H 0.1101 0.7335 -0.2904 0.060 Uiso 1 1 calc R . .
C65 C 0.0356(6) 0.7316(3) -0.2811(7) 0.058(5) Uani 1 1 d D D .
C66 C -0.0085(5) 0.7494(4) -0.2844(7) 0.055(5) Uani 1 1 d . . .
H66 H -0.0383 0.7389 -0.2748 0.066 Uiso 1 1 calc R . .
C69 C 0.0585(6) 1.1965(5) -0.6966(6) 0.049(5) Uani 1 1 d . . .
C70 C 0.1265(5) 0.7971(4) -0.3227(6) 0.041(4) Uani 1 1 d . . .
C71 C 0.0234(5) 1.2154(4) -0.2932(6) 0.044(4) Uani 1 1 d . . .
C72 C 0.0637(5) 1.1958(4) -0.3084(5) 0.038(4) Uani 1 1 d . . .
H72 H 0.0579 1.1735 -0.3211 0.046 Uiso 1 1 calc R . .
C73 C 0.1131(5) 1.2101(4) -0.3044(6) 0.038(4) Uani 1 1 d . . .
C74 C 0.1206(5) 1.2440(4) -0.2876(6) 0.048(5) Uani 1 1 d . . .
H74 H 0.1535 1.2537 -0.2846 0.057 Uiso 1 1 calc R . .
C75 C 0.0791(6) 1.2629(4) -0.2756(6) 0.049(5) Uani 1 1 d D . .
C76 C 0.0305(5) 1.2483(4) -0.2777(7) 0.054(5) Uani 1 1 d . . .
H76 H 0.0027 1.2612 -0.2685 0.065 Uiso 1 1 calc R . .
C77 C 0.1300(5) 1.3143(3) -0.2668(7) 0.057(5) Uani 1 1 d D . .
H77A H 0.1397 1.3105 -0.3010 0.068 Uiso 1 1 calc R . .
H77B H 0.1576 1.3056 -0.2428 0.068 Uiso 1 1 calc R . .
C79 C -0.0287(6) 1.1997(5) -0.2961(6) 0.045(4) Uani 1 1 d . . .
C80 C 0.1558(5) 1.1892(4) -0.3176(6) 0.041(4) Uani 1 1 d . . .
C81 C 0.2371(6) 1.1055(4) -0.2073(6) 0.045(4) Uani 1 1 d . . .
C82 C 0.2015(5) 1.0803(4) -0.2023(6) 0.044(4) Uani 1 1 d . . .
H82 H 0.1781 1.0742 -0.2299 0.053 Uiso 1 1 calc R . .
C83 C 0.2003(6) 1.0643(4) -0.1581(6) 0.045(4) Uani 1 1 d . J .
C84 C 0.2342(6) 1.0733(5) -0.1170(6) 0.059(5) Uani 1 1 d . . .
H84 H 0.2315 1.0632 -0.0853 0.071 Uiso 1 1 calc R . .
C85 C 0.2710(7) 1.0968(5) -0.1226(7) 0.069(6) Uani 1 1 d D . .
C86 C 0.2727(6) 1.1142(4) -0.1685(6) 0.051(5) Uani 1 1 d . . .
H86 H 0.2975 1.1311 -0.1725 0.061 Uiso 1 1 calc R . .
C89 C 0.2380(6) 1.1239(4) -0.2571(8) 0.055(5) Uani 1 1 d . . .
C90 C 0.1592(6) 1.0384(4) -0.1523(7) 0.042(4) Uani 1 1 d . . .
C91 C -0.3110(6) 1.0854(4) -0.3492(6) 0.043(4) Uani 1 1 d . . .
C92 C -0.2635(5) 1.0985(4) -0.3436(6) 0.044(4) Uani 1 1 d . . .
H92 H -0.2382 1.0900 -0.3630 0.053 Uiso 1 1 calc R . .
C93 C -0.2515(5) 1.1250(4) -0.3082(6) 0.043(4) Uani 1 1 d . . .
C94 C -0.2894(6) 1.1364(4) -0.2799(6) 0.053(5) Uani 1 1 d . . .
H94 H -0.2820 1.1545 -0.2571 0.064 Uiso 1 1 calc R . .
C96 C -0.3497(6) 1.0964(4) -0.3195(7) 0.058(5) Uani 1 1 d . . .
H96 H -0.3825 1.0865 -0.3233 0.069 Uiso 1 1 calc R . .
C99 C 0.3246(6) 0.9413(4) -0.6125(6) 0.049(5) Uani 1 1 d . . .
C100 C -0.2005(6) 1.1395(4) -0.3027(6) 0.038(4) Uani 1 1 d . . .
C101 C 0.3507(5) 1.1052(4) -0.3920(6) 0.038(4) Uani 1 1 d . . .
C102 C 0.3403(5) 1.0751(4) -0.4205(6) 0.037(4) Uani 1 1 d . . .
H102 H 0.3071 1.0659 -0.4240 0.045 Uiso 1 1 calc R . .
C103 C 0.3790(5) 1.0593(4) -0.4432(6) 0.034(4) Uani 1 1 d . . .
C105 C 0.4364(5) 1.1029(4) -0.4086(6) 0.040(4) Uani 1 1 d D . .
C106 C 0.3982(5) 1.1184(4) -0.3861(6) 0.040(4) Uani 1 1 d . . .
H106 H 0.4049 1.1383 -0.3667 0.049 Uiso 1 1 calc R . .
C107 C 0.5251(5) 1.1048(4) -0.4276(7) 0.058(5) Uani 1 1 d D . .
H10A H 0.5146 1.1017 -0.4637 0.070 Uiso 1 1 calc R . .
H10B H 0.5354 1.0825 -0.4131 0.070 Uiso 1 1 calc R . .
C108 C 0.5691(6) 1.1299(4) -0.4200(9) 0.078(7) Uani 1 1 d D . .
H10C H 0.5752 1.1359 -0.3842 0.094 Uiso 1 1 calc R . .
H10D H 0.6003 1.1193 -0.4303 0.094 Uiso 1 1 calc R . .
C109 C 0.3064(6) 1.1219(4) -0.3700(6) 0.038(4) Uani 1 1 d . . .
C110 C 0.3670(6) 1.0299(3) -0.4768(6) 0.034(4) Uani 1 1 d . . .
C111 C 0.2704(5) 1.1067(4) -0.6803(6) 0.044(4) Uani 1 1 d . . .
C112 C 0.2748(5) 1.0794(4) -0.6488(6) 0.041(4) Uani 1 1 d . . .
H112 H 0.2464 1.0717 -0.6330 0.049 Uiso 1 1 calc R . .
C113 C 0.3219(6) 1.0631(4) -0.6401(6) 0.046(4) Uani 1 1 d . . .
C114 C 0.3636(6) 1.0751(4) -0.6650(7) 0.056(5) Uani 1 1 d . . .
H114 H 0.3958 1.0644 -0.6596 0.067 Uiso 1 1 calc R . .
C115 C 0.3569(6) 1.1019(6) -0.6963(8) 0.083(7) Uani 1 1 d D G .
C116 C 0.3106(6) 1.1175(5) -0.7037(7) 0.060(5) Uani 1 1 d . . .
H116 H 0.3065 1.1363 -0.7258 0.072 Uiso 1 1 calc R . .
C119 C 0.2202(6) 1.1255(4) -0.6873(6) 0.042(4) Uani 1 1 d . . .
C120 C 0.3292(6) 1.0340(4) -0.6043(6) 0.044(4) Uani 1 1 d . . .
C201 C 0.4712(7) 0.9987(5) -0.6590(5) 0.082(6) Uani 1 1 d D . .
H20A H 0.4729 0.9759 -0.6733 0.123 Uiso 1 1 calc R . .
H20B H 0.4865 1.0150 -0.6804 0.123 Uiso 1 1 calc R . .
H20C H 0.4357 1.0048 -0.6566 0.123 Uiso 1 1 calc R . .
C202 C 0.4946(6) 1.0423(3) -0.5828(7) 0.075(7) Uani 1 1 d D . .
H20D H 0.5111 1.0472 -0.5493 0.112 Uiso 1 1 calc R . .
H20E H 0.4581 1.0465 -0.5834 0.112 Uiso 1 1 calc R . .
H20F H 0.5088 1.0570 -0.6072 0.112 Uiso 1 1 calc R . .
C203 C 0.2716(7) 1.2697(5) -0.3338(7) 0.093(8) Uani 1 1 d D . .
H20G H 0.2493 1.2760 -0.3083 0.140 Uiso 1 1 calc R . .
H20H H 0.2539 1.2537 -0.3572 0.140 Uiso 1 1 calc R . .
H20I H 0.2806 1.2900 -0.3519 0.140 Uiso 1 1 calc R . .
C204 C 0.3577(7) 1.2433(6) -0.3595(6) 0.101(8) Uani 1 1 d D . .
H20J H 0.3905 1.2323 -0.3505 0.151 Uiso 1 1 calc R . .
H20K H 0.3631 1.2649 -0.3760 0.151 Uiso 1 1 calc R . .
H20L H 0.3364 1.2286 -0.3822 0.151 Uiso 1 1 calc R . .
C205 C 0.2404(6) 0.7061(4) -0.3375(7) 0.086(7) Uani 1 1 d D . .
H20M H 0.2210 0.6988 -0.3102 0.129 Uiso 1 1 calc R . .
H20N H 0.2498 0.6862 -0.3565 0.129 Uiso 1 1 calc R . .
H20O H 0.2196 0.7214 -0.3596 0.129 Uiso 1 1 calc R . .
C206 C 0.3228(7) 0.7379(5) -0.3686(7) 0.087(7) Uani 1 1 d D . .
H20P H 0.3548 0.7501 -0.3606 0.130 Uiso 1 1 calc R . .
H20Q H 0.2991 0.7524 -0.3892 0.130 Uiso 1 1 calc R . .
H20R H 0.3290 0.7171 -0.3868 0.130 Uiso 1 1 calc R . .
C36 C -0.1863(6) 1.2488(4) -0.4243(6) 0.050(4) Uani 1 1 d . . .
H36 H -0.1857 1.2597 -0.3928 0.060 Uiso 1 1 calc R . .
C104 C 0.4273(5) 1.0730(4) -0.4380(6) 0.046(5) Uani 1 1 d . . .
H104 H 0.4539 1.0626 -0.4537 0.055 Uiso 1 1 calc R . .
O1 O 0.0296(4) 1.0328(3) -0.1822(4) 0.052(3) Uani 1 1 d . J .
O2 O 0.0493(4) 1.0330(3) -0.0999(4) 0.043(3) Uani 1 1 d . J .
O3 O -0.0760(4) 1.1236(3) -0.2619(4) 0.049(3) Uani 1 1 d . . .
O4 O -0.1027(4) 1.1657(3) -0.2153(4) 0.052(3) Uani 1 1 d . . .
O5 O -0.0760(7) 1.1199(4) -0.0418(5) 0.115(6) Uani 1 1 d D . .
O7 O 0.1919(4) 0.8723(3) -0.2994(4) 0.051(3) Uani 1 1 d . . .
O8 O 0.2369(4) 0.8284(3) -0.2640(4) 0.059(3) Uani 1 1 d . . .
O9 O 0.1439(4) 0.9564(3) -0.1109(4) 0.047(3) Uani 1 1 d . J .
O10 O 0.1283(4) 0.9585(3) -0.1944(4) 0.052(3) Uani 1 1 d . J .
O13 O 0.1831(4) 1.2012(3) -0.6524(4) 0.052(3) Uani 1 1 d . . .
O14 O 0.1472(4) 1.1616(3) -0.6079(4) 0.051(3) Uani 1 1 d . . .
O15 O 0.2531(4) 1.1950(3) -0.3909(4) 0.053(3) Uani 1 1 d . . .
O16 O 0.1977(4) 1.1569(3) -0.4245(4) 0.049(3) Uani 1 1 d . . .
O17 O 0.2966(7) 1.2671(4) -0.5367(5) 0.136(8) Uani 1 1 d D . .
O19 O -0.1221(4) 1.1707(3) -0.3867(4) 0.049(3) Uani 1 1 d . . .
O20 O -0.1521(4) 1.2125(3) -0.3392(4) 0.049(3) Uani 1 1 d . . .
O21 O 0.1720(4) 0.8269(3) -0.4299(4) 0.057(3) Uani 1 1 d . . .
O22 O 0.2187(4) 0.7836(3) -0.3975(4) 0.052(3) Uani 1 1 d . . .
O23 O 0.2249(6) 0.7014(4) -0.5411(5) 0.105(6) Uani 1 1 d D . .
O25 O 0.2462(4) 0.8681(3) -0.3841(4) 0.054(3) Uani 1 1 d . . .
O26 O 0.2914(4) 0.8250(3) -0.3482(5) 0.055(3) Uani 1 1 d . . .
O27 O 0.4023(4) 0.9453(3) -0.5039(4) 0.043(3) Uani 1 1 d . . .
O28 O 0.3213(4) 0.9484(2) -0.4892(4) 0.046(3) Uani 1 1 d . . .
O29 O 0.4683(4) 0.8449(3) -0.4025(5) 0.079(4) Uani 1 1 d D . .
O31 O 0.0409(4) 0.9622(3) -0.1000(4) 0.048(3) Uani 1 1 d . J .
O32 O 0.0264(4) 0.9623(3) -0.1839(4) 0.049(3) Uani 1 1 d . J .
O33 O 0.0942(4) 1.1187(3) -0.7327(4) 0.047(3) Uani 1 1 d . . .
O34 O 0.1308(4) 1.1585(3) -0.7792(4) 0.048(3) Uani 1 1 d . . .
O35 O 0.1080(6) 1.1082(4) -0.9521(5) 0.112(6) Uani 1 1 d D . .
O37 O 0.0591(3) 1.1685(3) -0.6747(4) 0.045(3) Uani 1 1 d . . .
O38 O 0.0960(3) 1.2089(3) -0.7190(4) 0.045(3) Uani 1 1 d . . .
O39 O 0.1217(3) 0.8261(3) -0.3424(4) 0.053(3) Uani 1 1 d . . .
O40 O 0.1678(3) 0.7816(3) -0.3125(4) 0.044(3) Uani 1 1 d . . .
O41 O 0.0325(4) 0.6978(3) -0.2654(6) 0.094(5) Uani 1 1 d D . .
O43 O -0.0626(3) 1.2135(3) -0.2741(4) 0.043(3) Uani 1 1 d . . .
O44 O -0.0340(3) 1.1710(3) -0.3202(4) 0.047(3) Uani 1 1 d . . .
O45 O 0.1466(3) 1.1601(3) -0.3394(4) 0.049(3) Uani 1 1 d . . .
O46 O 0.2010(3) 1.2010(2) -0.3066(4) 0.041(3) Uani 1 1 d . . .
O47 O 0.0834(3) 1.2959(3) -0.2606(5) 0.061(4) Uani 1 1 d D . .
O49 O 0.2643(3) 1.1510(3) -0.2587(4) 0.042(3) Uani 1 1 d . . .
O50 O 0.2104(4) 1.1116(3) -0.2939(4) 0.043(3) Uani 1 1 d . . .
O51 O 0.1539(4) 1.0266(3) -0.1100(4) 0.047(3) Uani 1 1 d . J .
O52 O 0.1332(4) 1.0298(3) -0.1924(4) 0.054(3) Uani 1 1 d . J .
O53 O 0.3060(5) 1.1030(4) -0.0820(5) 0.098(5) Uani 1 1 d D . .
O55 O 0.3707(3) 0.9510(3) -0.6056(4) 0.048(3) Uani 1 1 d . . .
O56 O 0.2885(4) 0.9529(3) -0.5893(4) 0.054(3) Uani 1 1 d . . .
O57 O -0.1664(4) 1.1258(3) -0.3265(4) 0.051(3) Uani 1 1 d . . .
O58 O -0.1934(3) 1.1668(3) -0.2771(4) 0.042(3) Uani 1 1 d . . .
O59 O -0.3712(4) 1.1347(4) -0.2518(6) 0.104(6) Uani 1 1 d D . .
O61 O 0.2626(3) 1.1098(3) -0.3788(4) 0.042(3) Uani 1 1 d . . .
O62 O 0.3179(3) 1.1483(3) -0.3433(4) 0.047(3) Uani 1 1 d . . .
O63 O 0.3221(3) 1.0202(3) -0.4842(4) 0.044(3) Uani 1 1 d . . .
O64 O 0.4043(3) 1.0167(2) -0.4968(4) 0.041(3) Uani 1 1 d . . .
O65 O 0.4835(4) 1.1188(3) -0.4027(5) 0.061(3) Uani 1 1 d D . .
O66 O 0.5575(5) 1.1596(3) -0.4488(6) 0.099(5) Uani 1 1 d D . .
H66A H 0.5821 1.1731 -0.4449 0.149 Uiso 1 1 calc R . .
O67 O 0.2186(3) 1.1525(3) -0.7140(4) 0.050(3) Uani 1 1 d . . .
O68 O 0.1836(3) 1.1139(3) -0.6679(4) 0.044(3) Uani 1 1 d . . .
O69 O 0.2912(3) 1.0235(3) -0.5834(4) 0.045(3) Uani 1 1 d . . .
O70 O 0.3746(3) 1.0217(2) -0.5976(4) 0.045(3) Uani 1 1 d . . .
O71 O 0.3954(4) 1.1160(4) -0.7212(7) 0.133(8) Uani 1 1 d D . .
O806 O 0.1352(5) 0.8960(3) -0.3951(5) 0.087(4) Uani 1 1 d D . .
H101 H 0.1529 0.9131 -0.4111 0.131 Uiso 1 1 calc R . .
C806 C 0.0769(12) 0.9016(17) -0.392(2) 0.38(4) Uiso 1 1 d D . .
H80A H 0.0621 0.9133 -0.4218 0.571 Uiso 1 1 calc R . .
H80B H 0.0719 0.9153 -0.3622 0.571 Uiso 1 1 calc R . .
H80C H 0.0602 0.8796 -0.3891 0.571 Uiso 1 1 calc R . .
O805 O 0.0628(5) 0.9962(3) -0.2771(4) 0.079(4) Uani 1 1 d D . .
H103 H 0.0724 1.0161 -0.2938 0.118 Uiso 1 1 calc R J .
O100 O 0.0761(4) 1.1007(3) -0.6269(5) 0.090(5) Uani 1 1 d D . .
H109 H 0.0881 1.0960 -0.5932 0.135 Uiso 1 1 d R . .
H999 H 0.0469 1.0891 -0.6413 0.135 Uiso 1 1 d R . .
O201 O 0.4729(3) 0.9792(2) -0.5656(4) 0.042(3) Uani 1 1 d D . .
O202 O 0.3119(4) 1.2166(2) -0.2865(4) 0.047(3) Uani 1 1 d D . .
O203 O 0.2779(3) 0.7607(2) -0.2924(4) 0.045(3) Uani 1 1 d D . .
O204 O 0.1507(4) 1.0902(3) -0.3887(5) 0.074(4) Uani 1 1 d D . .
S1 S 0.50505(14) 0.99926(12) -0.59787(18) 0.0549(12) Uani 1 1 d D . .
S2 S 0.32730(19) 1.25065(13) -0.3049(2) 0.0721(15) Uani 1 1 d D . .
S3 S 0.29628(17) 0.72754(11) -0.31238(18) 0.0561(13) Uani 1 1 d D . .
S16 S 0.3500(3) 0.5620(2) 0.0174(3) 0.116(2) Uani 1 1 d D . .
O216 O 0.3922(7) 0.5873(6) 0.0282(8) 0.209(12) Uani 1 1 d D . .
C231 C 0.2921(7) 0.5817(7) 0.0098(12) 0.200(18) Uani 1 1 d D . .
H20S H 0.2889 0.5942 -0.0218 0.301 Uiso 1 1 calc R . .
H20T H 0.2892 0.5974 0.0375 0.301 Uiso 1 1 calc R . .
H20U H 0.2651 0.5646 0.0093 0.301 Uiso 1 1 calc R . .
C232 C 0.3474(11) 0.5421(6) 0.0760(8) 0.173(15) Uani 1 1 d D . .
H20V H 0.3781 0.5286 0.0840 0.259 Uiso 1 1 calc R . .
H20W H 0.3175 0.5273 0.0747 0.259 Uiso 1 1 calc R . .
H20$ H 0.3450 0.5594 0.1018 0.259 Uiso 1 1 calc R . .
S17 S -0.1847(3) 0.70322(19) -0.0503(3) 0.105(2) Uani 1 1 d D . .
C233 C -0.1606(9) 0.7065(6) 0.0125(6) 0.124(10) Uani 1 1 d D . .
H20$ H -0.1467 0.7292 0.0190 0.186 Uiso 1 1 calc R . .
H20 H -0.1337 0.6896 0.0199 0.186 Uiso 1 1 calc R . .
H20T H -0.1879 0.7024 0.0338 0.186 Uiso 1 1 calc R . .
O217 O -0.1390(6) 0.7029(5) -0.0796(6) 0.131(7) Uani 1 1 d D . .
C234 C -0.2056(10) 0.6609(6) -0.0511(10) 0.151(12) Uani 1 1 d D . .
H21A H -0.2202 0.6549 -0.0848 0.227 Uiso 1 1 calc R . .
H21B H -0.2315 0.6582 -0.0277 0.227 Uiso 1 1 calc R . .
H21C H -0.1769 0.6459 -0.0411 0.227 Uiso 1 1 calc R . .
S18 S 0.1068(5) 0.4405(3) -0.1776(4) 0.178(4) Uani 1 1 d D . .
C236 C 0.1396(9) 0.4731(6) -0.1405(9) 0.136(11) Uani 1 1 d D . .
H21D H 0.1204 0.4787 -0.1123 0.204 Uiso 1 1 calc R . .
H21E H 0.1428 0.4933 -0.1611 0.204 Uiso 1 1 calc R . .
H21F H 0.1734 0.4650 -0.1280 0.204 Uiso 1 1 calc R . .
C235 C 0.1514(9) 0.4362(9) -0.2220(10) 0.180(14) Uiso 1 1 d D . .
H21G H 0.1390 0.4195 -0.2473 0.270 Uiso 1 1 calc R . .
H21H H 0.1839 0.4287 -0.2052 0.270 Uiso 1 1 calc R . .
H21I H 0.1559 0.4581 -0.2381 0.270 Uiso 1 1 calc R . .
O218 O 0.0604(8) 0.4570(8) -0.2022(12) 0.269(18) Uani 1 1 d D . .
S19 S 0.1433(5) 0.5582(4) -0.2381(6) 0.241(6) Uiso 1 1 d D . .
C237 C 0.0832(9) 0.5488(8) -0.2114(11) 0.170(13) Uiso 1 1 d D . .
H21J H 0.0617 0.5690 -0.2135 0.255 Uiso 1 1 calc R . .
H21K H 0.0905 0.5421 -0.1764 0.255 Uiso 1 1 calc R . .
H21L H 0.0656 0.5303 -0.2302 0.255 Uiso 1 1 calc R . .
C238 C 0.1732(12) 0.5198(8) -0.2312(14) 0.25(2) Uiso 1 1 d D . .
H21M H 0.2065 0.5212 -0.2440 0.379 Uiso 1 1 calc R . .
H21N H 0.1527 0.5025 -0.2499 0.379 Uiso 1 1 calc R . .
H21O H 0.1776 0.5136 -0.1958 0.379 Uiso 1 1 calc R . .
O106 O -0.1626(4) 1.2341(3) -0.2348(4) 0.062(4) Uani 1 1 d D . .
O48 O 0.0896(6) 1.3669(3) -0.2934(6) 0.100(5) Uani 1 1 d D . .
H48 H 0.0614 1.3572 -0.2942 0.151 Uiso 1 1 calc R . .
C78 C 0.1231(7) 1.3515(4) -0.2584(9) 0.079(7) Uani 1 1 d D . .
H78A H 0.1111 1.3548 -0.2251 0.094 Uiso 1 1 calc R . .
H78B H 0.1565 1.3628 -0.2583 0.094 Uiso 1 1 calc R . .
S4 S 0.0963(3) 1.0821(3) -0.3884(4) 0.162(4) Uani 1 1 d D . .
O11 O 0.2714(6) 0.8588(4) -0.0861(6) 0.110(6) Uani 1 1 d D . .
C14 C 0.2107(6) 0.9020(5) -0.1186(7) 0.061(5) Uani 1 1 d . . .
H14 H 0.2076 0.9108 -0.0861 0.073 Uiso 1 1 calc R J .
C15 C 0.2429(7) 0.8735(5) -0.1255(7) 0.068(6) Uani 1 1 d D J .
C16 C 0.2446(6) 0.8595(4) -0.1720(7) 0.051(5) Uani 1 1 d . . .
H16 H 0.2648 0.8400 -0.1759 0.061 Uiso 1 1 calc R J .
C805 C 0.0394(8) 0.9691(5) -0.3088(8) 0.091(7) Uiso 1 1 d D J .
H99A H 0.0374 0.9761 -0.3438 0.136 Uiso 1 1 calc R . .
H99B H 0.0053 0.9645 -0.2994 0.136 Uiso 1 1 calc R . .
H99C H 0.0601 0.9485 -0.3042 0.136 Uiso 1 1 calc R . .
C207 C 0.0807(9) 1.0841(8) -0.3259(8) 0.164(12) Uiso 1 1 d D . .
H21P H 0.1022 1.0683 -0.3052 0.246 Uiso 1 1 calc R . .
H21Q H 0.0450 1.0779 -0.3248 0.246 Uiso 1 1 calc R . .
H21R H 0.0862 1.1072 -0.3131 0.246 Uiso 1 1 calc R . .
C30 C 0.2256(6) 1.1829(4) -0.4272(6) 0.046(4) Uani 1 1 d . . .
C23 C 0.2269(6) 1.1992(5) -0.4762(6) 0.050(5) Uani 1 1 d . . .
C11 C 0.2172(6) 0.8736(4) -0.2127(7) 0.054(5) Uani 1 1 d . J .
C208 C 0.0600(10) 1.1162(8) -0.4168(12) 0.222(17) Uiso 1 1 d D . .
H21S H 0.0655 1.1175 -0.4523 0.333 Uiso 1 1 calc R . .
H21T H 0.0707 1.1375 -0.4003 0.333 Uiso 1 1 calc R . .
H21U H 0.0240 1.1123 -0.4136 0.333 Uiso 1 1 calc R . .
S10 S 0.2876(7) 0.4784(5) -0.1620(7) 0.322(8) Uiso 1 1 d D . .
C219 C 0.3056(15) 0.5099(10) -0.2064(12) 0.26(2) Uiso 1 1 d D . .
H21V H 0.3145 0.4985 -0.2367 0.384 Uiso 1 1 calc R . .
H21W H 0.3349 0.5228 -0.1914 0.384 Uiso 1 1 calc R . .
H21$ H 0.2771 0.5254 -0.2149 0.384 Uiso 1 1 calc R . .
O210 O 0.3383(12) 0.4658(8) -0.1384(12) 0.328(17) Uiso 1 1 d D . .
C220 C 0.2734(14) 0.5146(9) -0.1202(14) 0.27(2) Uiso 1 1 d D . .
H22A H 0.2717 0.5062 -0.0862 0.402 Uiso 1 1 calc R . .
H22B H 0.2409 0.5248 -0.1325 0.402 Uiso 1 1 calc R . .
H22C H 0.3004 0.5316 -0.1202 0.402 Uiso 1 1 calc R . .
S13 S 0.0720(6) 0.8214(4) -0.1796(6) 0.277(7) Uiso 1 1 d D . .
O213 O 0.1098(8) 0.8358(6) -0.1339(9) 0.193(10) Uiso 1 1 d D . .
C225 C 0.0676(15) 0.8611(9) -0.2121(13) 0.28(2) Uiso 1 1 d D . .
H22D H 0.0950 0.8627 -0.2339 0.420 Uiso 1 1 calc R . .
H22E H 0.0706 0.8797 -0.1879 0.420 Uiso 1 1 calc R . .
H22F H 0.0348 0.8625 -0.2323 0.420 Uiso 1 1 calc R . .
C226 C 0.0153(10) 0.8256(13) -0.1467(15) 0.32(3) Uiso 1 1 d D . .
H22G H 0.0120 0.8056 -0.1257 0.487 Uiso 1 1 calc R . .
H22H H -0.0146 0.8274 -0.1709 0.487 Uiso 1 1 calc R . .
H22I H 0.0181 0.8459 -0.1257 0.487 Uiso 1 1 calc R . .
C27 C 0.3375(10) 1.2749(8) -0.4959(11) 0.159(12) Uiso 1 1 d D . .
H27A H 0.3657 1.2584 -0.4953 0.191 Uiso 1 1 calc R . .
H27B H 0.3242 1.2754 -0.4628 0.191 Uiso 1 1 calc R . .
C48 C 0.5171(14) 0.7957(14) -0.378(3) 0.46(4) Uiso 1 1 d D . .
H48A H 0.5171 0.7721 -0.3657 0.546 Uiso 1 1 calc R A 1
H48B H 0.5213 0.7960 -0.4142 0.546 Uiso 1 1 calc R A 1
C47 C 0.4687(11) 0.8163(10) -0.3651(19) 0.140(19) Uiso 0.73(7) 1 d PD B 1
H47A H 0.4375 0.8024 -0.3703 0.168 Uiso 0.73(7) 1 calc PR B 1
H47B H 0.4727 0.8249 -0.3304 0.168 Uiso 0.73(7) 1 calc PR B 1
C447 C 0.4616(17) 0.8040(10) -0.398(3) 0.07(3) Uiso 0.27(7) 1 d PD B 2
H47A H 0.4518 0.7933 -0.4309 0.088 Uiso 0.27(7) 1 calc PR B 2
H47B H 0.4372 0.7977 -0.3741 0.088 Uiso 0.27(7) 1 calc PR B 2
O30 O 0.5561(10) 0.8177(9) -0.3480(16) 0.207(16) Uiso 0.76(3) 1 d PD B 1
H30 H 0.5526 0.8157 -0.3175 0.311 Uiso 0.76(3) 1 calc PR B 1
O430 O 0.5579(15) 0.8037(11) -0.3826(19) 0.079(19) Uiso 0.24(3) 1 d P B 2
H430 H 0.5655 0.7976 -0.4108 0.118 Uiso 0.24(3) 1 calc PR B 2
C18 C 0.2848(13) 0.8323(9) -0.0037(16) 0.218(18) Uiso 1 1 d D . .
H18A H 0.2751 0.8310 0.0308 0.262 Uiso 1 1 calc R . .
H18B H 0.2780 0.8103 -0.0206 0.262 Uiso 1 1 calc R . .
C17 C 0.2562(11) 0.8636(10) -0.0351(9) 0.197(16) Uiso 1 1 d D . .
H17A H 0.2189 0.8620 -0.0348 0.237 Uiso 1 1 calc R . .
H17B H 0.2678 0.8858 -0.0212 0.237 Uiso 1 1 calc R . .
O12 O 0.3385(12) 0.8429(9) -0.0048(14) 0.300(17) Uiso 1 1 d D . .
H12A H 0.3575 0.8291 0.0116 0.450 Uiso 1 1 calc R . .
C7 C -0.0589(11) 1.1024(10) 0.0046(9) 0.11(2) Uiso 0.68(3) 1 d PD C 1
H7A H -0.0318 1.1150 0.0249 0.136 Uiso 0.68(3) 1 calc PR C 1
H7B H -0.0477 1.0789 -0.0010 0.136 Uiso 0.68(3) 1 calc PR C 1
C8 C -0.1114(13) 1.1039(11) 0.0276(15) 0.126(15) Uiso 0.68(3) 1 d PD C 1
H8A H -0.1072 1.0952 0.0623 0.151 Uiso 0.68(3) 1 calc PR C 1
H8B H -0.1230 1.1277 0.0286 0.151 Uiso 0.68(3) 1 calc PR C 1
O6 O -0.1493(11) 1.0838(10) -0.0018(15) 0.214(18) Uiso 0.68(3) 1 d PD C 1
H6 H -0.1397 1.0636 -0.0021 0.321 Uiso 0.68(3) 1 calc PR C 1
C407 C -0.074(2) 1.0962(9) 0.0000(11) 0.036(14) Uiso 0.32(3) 1 d PD C 2
H40A H -0.0403 1.0846 0.0030 0.044 Uiso 0.32(3) 1 calc PR C 2
H40B H -0.1004 1.0788 -0.0065 0.044 Uiso 0.32(3) 1 calc PR C 2
C408 C -0.081(3) 1.1146(12) 0.0495(16) 0.10(3) Uiso 0.32(3) 1 d PD C 2
H40C H -0.1081 1.1030 0.0657 0.122 Uiso 0.32(3) 1 calc PR C 2
H40D H -0.0491 1.1125 0.0721 0.122 Uiso 0.32(3) 1 calc PR C 2
O406 O -0.0933(14) 1.1493(10) 0.0440(15) 0.088(17) Uiso 0.32(3) 1 d PD C 2
H406 H -0.1033 1.1566 0.0706 0.132 Uiso 0.32(3) 1 calc PR C 2
O219 O 0.1173(15) 0.5577(12) -0.2946(10) 0.43(3) Uiso 1 1 d D . .
C38 C 0.2629(16) 0.6460(7) -0.5255(12) 0.24(3) Uani 1 1 d D . .
H38A H 0.2589 0.6258 -0.5046 0.286 Uiso 1 1 calc R . .
H38B H 0.2428 0.6430 -0.5582 0.286 Uiso 1 1 calc R . .
C37 C 0.2465(12) 0.6811(6) -0.4972(9) 0.138(11) Uani 1 1 d D . .
H37A H 0.2209 0.6765 -0.4737 0.165 Uiso 1 1 calc R . .
H37B H 0.2763 0.6924 -0.4792 0.165 Uiso 1 1 calc R . .
C67 C 0.0755(10) 0.6783(6) -0.2481(11) 0.061(11) Uiso 0.64(4) 1 d PD D 1
H67A H 0.0659 0.6613 -0.2236 0.074 Uiso 0.64(4) 1 calc PR D 1
H67B H 0.1020 0.6932 -0.2311 0.074 Uiso 0.64(4) 1 calc PR D 1
C68 C 0.0963(13) 0.6605(10) -0.2916(13) 0.109(15) Uiso 0.64(4) 1 d PD D 1
H68A H 0.1035 0.6774 -0.3171 0.131 Uiso 0.64(4) 1 calc PR D 1
H68B H 0.1285 0.6490 -0.2799 0.131 Uiso 0.64(4) 1 calc PR D 1
O42 O 0.0606(15) 0.6357(10) -0.3139(14) 0.168(16) Uiso 0.64(4) 1 d PD D 1
H42A H 0.0335 0.6454 -0.3244 0.252 Uiso 0.64(4) 1 calc PR D 1
C367 C 0.0810(12) 0.6780(8) -0.270(2) 0.044(15) Uiso 0.36(4) 1 d PD D 2
H36A H 0.1098 0.6885 -0.2493 0.053 Uiso 0.36(4) 1 calc PR D 2
H36B H 0.0890 0.6775 -0.3051 0.053 Uiso 0.36(4) 1 calc PR D 2
C368 C 0.071(3) 0.6424(13) -0.252(2) 0.12(3) Uiso 0.36(4) 1 d PD D 2
H36C H 0.1034 0.6325 -0.2364 0.140 Uiso 0.36(4) 1 calc PR D 2
H36D H 0.0474 0.6435 -0.2254 0.140 Uiso 0.36(4) 1 calc PR D 2
O442 O 0.050(3) 0.6208(14) -0.291(4) 0.23(4) Uiso 0.36(4) 1 d PD D 2
H442 H 0.0213 0.6277 -0.3013 0.338 Uiso 0.36(4) 1 calc PR D 2
C457 C 0.098(2) 1.0871(11) -0.9966(11) 0.21(3) Uiso 0.69(3) 1 d PD E 1
H45A H 0.0606 1.0872 -1.0069 0.250 Uiso 0.69(3) 1 calc PR E 1
H45B H 0.1078 1.0635 -0.9885 0.250 Uiso 0.69(3) 1 calc PR E 1
C458 C 0.1260(17) 1.0996(10) -1.0404(16) 0.129(16) Uiso 0.69(3) 1 d PD E 1
H45C H 0.1599 1.0889 -1.0380 0.154 Uiso 0.69(3) 1 calc PR E 1
H45D H 0.1072 1.0921 -1.0721 0.154 Uiso 0.69(3) 1 calc PR E 1
O436 O 0.1321(12) 1.1354(9) -1.0420(13) 0.178(16) Uiso 0.69(3) 1 d PD E 1
H436 H 0.1509 1.1418 -1.0168 0.267 Uiso 0.69(3) 1 calc PR E 1
C57 C 0.0968(13) 1.0875(10) -0.9963(10) 0.025(13) Uiso 0.31(3) 1 d PD E 2
H57A H 0.0664 1.0961 -1.0167 0.030 Uiso 0.31(3) 1 calc PR E 2
H57B H 0.0907 1.0637 -0.9870 0.030 Uiso 0.31(3) 1 calc PR E 2
C58 C 0.1442(15) 1.0900(15) -1.0255(17) 0.049(15) Uiso 0.31(3) 1 d PD E 2
H58A H 0.1394 1.0751 -1.0551 0.059 Uiso 0.31(3) 1 calc PR E 2
H58B H 0.1473 1.1136 -1.0375 0.059 Uiso 0.31(3) 1 calc PR E 2
O36 O 0.1897(14) 1.0809(15) -0.997(2) 0.14(3) Uiso 0.31(3) 1 d PD E 2
H36E H 0.1938 1.0933 -0.9713 0.209 Uiso 0.31(3) 1 calc PR E 2
O18 O 0.3932(18) 1.3033(14) -0.5455(19) 0.43(3) Uiso 1 1 d D . .
H18 H 0.4177 1.2937 -0.5291 0.652 Uiso 1 1 calc R . .
C28 C 0.354(2) 1.3110(10) -0.512(2) 0.39(4) Uiso 1 1 d D . .
H28A H 0.3251 1.3233 -0.5304 0.470 Uiso 1 1 calc R . .
H28B H 0.3678 1.3247 -0.4834 0.470 Uiso 1 1 calc R . .
C95 C -0.3374(6) 1.1224(5) -0.2841(7) 0.066(6) Uani 1 1 d D I .
S6 S -0.1661(6) 1.2419(4) -0.1839(6) 0.155(6) Uiso 0.651(18) 1 d PD F 1
C211 C -0.1835(10) 1.2833(6) -0.1721(12) 0.072(9) Uiso 0.651(18) 1 d PD F 1
H23A H -0.2192 1.2868 -0.1845 0.108 Uiso 0.651(18) 1 calc PR F 1
H23B H -0.1622 1.2990 -0.1892 0.108 Uiso 0.651(18) 1 calc PR F 1
H23C H -0.1790 1.2876 -0.1361 0.108 Uiso 0.651(18) 1 calc PR F 1
C212 C -0.1048(15) 1.2412(15) -0.1523(18) 0.28(4) Uiso 0.651(18) 1 d PD F 1
H23D H -0.0892 1.2191 -0.1570 0.415 Uiso 0.651(18) 1 calc PR F 1
H23E H -0.1069 1.2452 -0.1166 0.415 Uiso 0.651(18) 1 calc PR F 1
H23F H -0.0842 1.2590 -0.1657 0.415 Uiso 0.651(18) 1 calc PR F 1
S7 S -0.1351(5) 1.2584(3) -0.2010(5) 0.051(6) Uiso 0.349(18) 1 d PD F 2
C213 C -0.174(3) 1.2947(11) -0.202(3) 0.18(4) Uiso 0.349(18) 1 d PD F 2
H23G H -0.1764 1.3053 -0.2350 0.267 Uiso 0.349(18) 1 calc PR F 2
H23H H -0.1603 1.3110 -0.1768 0.267 Uiso 0.349(18) 1 calc PR F 2
H23I H -0.2086 1.2881 -0.1945 0.267 Uiso 0.349(18) 1 calc PR F 2
C214 C -0.145(4) 1.2443(18) -0.1396(10) 0.33(7) Uiso 0.349(18) 1 d PD F 2
H23J H -0.1239 1.2242 -0.1313 0.489 Uiso 0.349(18) 1 calc PR F 2
H23K H -0.1806 1.2387 -0.1382 0.489 Uiso 0.349(18) 1 calc PR F 2
H23L H -0.1350 1.2623 -0.1155 0.489 Uiso 0.349(18) 1 calc PR F 2
C117 C 0.4477(7) 1.1102(10) -0.6969(12) 0.084(12) Uiso 0.58(3) 1 d PD G 1
H11A H 0.4564 1.0859 -0.6994 0.101 Uiso 0.58(3) 1 calc PR G 1
H11B H 0.4488 1.1160 -0.6610 0.101 Uiso 0.58(3) 1 calc PR G 1
C118 C 0.4880(14) 1.1321(10) -0.7215(13) 0.106(15) Uiso 0.58(3) 1 d PD G 1
H11C H 0.4800 1.1565 -0.7187 0.127 Uiso 0.58(3) 1 calc PR G 1
H11D H 0.5222 1.1280 -0.7043 0.127 Uiso 0.58(3) 1 calc PR G 1
O72 O 0.4868(12) 1.1225(10) -0.7738(10) 0.118(12) Uiso 0.58(3) 1 d PD G 1
H72A H 0.4577 1.1262 -0.7881 0.178 Uiso 0.58(3) 1 calc PR G 1
C417 C 0.4381(9) 1.0920(7) -0.7289(13) 0.046(11) Uiso 0.42(3) 1 d PD G 2
H41A H 0.4240 1.0692 -0.7369 0.056 Uiso 0.42(3) 1 calc PR G 2
H41B H 0.4608 1.0902 -0.6975 0.056 Uiso 0.42(3) 1 calc PR G 2
C418 C 0.4689(15) 1.1032(8) -0.7704(13) 0.063(14) Uiso 0.42(3) 1 d PD G 2
H41C H 0.4987 1.0881 -0.7717 0.075 Uiso 0.42(3) 1 calc PR G 2
H41D H 0.4480 1.1018 -0.8029 0.075 Uiso 0.42(3) 1 calc PR G 2
O472 O 0.4861(9) 1.1385(6) -0.7607(11) 0.052(9) Uiso 0.42(3) 1 d PD G 2
H472 H 0.5029 1.1450 -0.7837 0.078 Uiso 0.42(3) 1 calc PR G 2
S12 S 0.0853(6) 1.1524(4) -1.1530(6) 0.287(9) Uani 1 1 d D . .
O212 O 0.1393(7) 1.1566(5) -1.1320(7) 0.159(9) Uani 1 1 d D . .
C223 C 0.0855(12) 1.1302(8) -1.2073(11) 0.23(2) Uani 1 1 d D . .
H22J H 0.1024 1.1084 -1.2007 0.342 Uiso 1 1 calc R . .
H22K H 0.1036 1.1432 -1.2310 0.342 Uiso 1 1 calc R . .
H22L H 0.0505 1.1263 -1.2216 0.342 Uiso 1 1 calc R . .
C224 C 0.0541(12) 1.1894(6) -1.1702(10) 0.178(16) Uani 1 1 d D . .
H22M H 0.0522 1.2037 -1.1407 0.266 Uiso 1 1 calc R . .
H22N H 0.0197 1.1841 -1.1851 0.266 Uiso 1 1 calc R . .
H22O H 0.0725 1.2014 -1.1946 0.266 Uiso 1 1 calc R . .
S8 S 0.1799(5) 1.2453(4) -0.7944(5) 0.121(6) Uiso 0.529(15) 1 d PD H 1
C216 C 0.141(2) 1.2316(17) -0.8443(17) 0.30(5) Uiso 0.529(15) 1 d PD H 1
H24B H 0.1208 1.2126 -0.8342 0.451 Uiso 0.529(15) 1 calc PR H 1
H24C H 0.1620 1.2241 -0.8705 0.451 Uiso 0.529(15) 1 calc PR H 1
H24D H 0.1191 1.2501 -0.8570 0.451 Uiso 0.529(15) 1 calc PR H 1
C215 C 0.2265(9) 1.2688(6) -0.8188(10) 0.039(8) Uiso 0.529(15) 1 d PD H 1
H23M H 0.2361 1.2879 -0.7966 0.058 Uiso 0.529(15) 1 calc PR H 1
H23N H 0.2138 1.2773 -0.8518 0.058 Uiso 0.529(15) 1 calc PR H 1
H23O H 0.2563 1.2544 -0.8217 0.058 Uiso 0.529(15) 1 calc PR H 1
S9 S 0.2263(5) 1.2255(4) -0.7998(5) 0.097(6) Uiso 0.471(15) 1 d PD H 2
C217 C 0.1971(17) 1.2075(12) -0.8521(10) 0.111(18) Uiso 0.471(15) 1 d PD H 2
H24E H 0.1916 1.1834 -0.8460 0.167 Uiso 0.471(15) 1 calc PR H 2
H24F H 0.2185 1.2101 -0.8796 0.167 Uiso 0.471(15) 1 calc PR H 2
H24G H 0.1644 1.2186 -0.8608 0.167 Uiso 0.471(15) 1 calc PR H 2
C218 C 0.223(4) 1.2693(9) -0.816(2) 0.46(8) Uiso 0.471(15) 1 d PD H 2
H24H H 0.2406 1.2828 -0.7892 0.689 Uiso 0.471(15) 1 calc PR H 2
H24I H 0.1877 1.2764 -0.8219 0.689 Uiso 0.471(15) 1 calc PR H 2
H24J H 0.2398 1.2728 -0.8469 0.689 Uiso 0.471(15) 1 calc PR H 2
O110 O 0.1965(4) 1.2222(3) -0.7578(4) 0.065(3) Uiso 1 1 d D . .
C6 C -0.0240(7) 1.0820(5) -0.0899(7) 0.066(6) Uani 1 1 d . . .
H6A H -0.0114 1.0696 -0.0611 0.079 Uiso 1 1 calc R C .
C801 C -0.0900(15) 1.0684(9) -0.3628(17) 0.28(2) Uiso 1 1 d D . .
H99D H -0.0783 1.0523 -0.3870 0.416 Uiso 1 1 calc R . .
H99E H -0.1269 1.0708 -0.3686 0.416 Uiso 1 1 calc R . .
H99F H -0.0807 1.0599 -0.3289 0.416 Uiso 1 1 calc R . .
O801 O -0.0643(6) 1.1037(4) -0.3692(7) 0.120(6) Uani 1 1 d D . .
H105 H -0.0371 1.1071 -0.3892 0.181 Uiso 1 1 calc R . .
C34 C 0.2097(6) 0.7500(5) -0.4867(7) 0.062(5) Uani 1 1 d . . .
H34 H 0.2251 0.7390 -0.4577 0.074 Uiso 1 1 calc R . .
C87 C 0.3507(12) 1.1223(12) -0.0855(14) 0.28(2) Uiso 1 1 d D . .
H87A H 0.3424 1.1460 -0.0955 0.334 Uiso 1 1 calc R . .
H87B H 0.3719 1.1122 -0.1099 0.334 Uiso 1 1 calc R . .
C88 C 0.3803(14) 1.1208(12) -0.0275(15) 0.220(18) Uiso 1 1 d D . .
H88A H 0.3945 1.1431 -0.0171 0.264 Uiso 1 1 calc R . .
H88B H 0.4080 1.1038 -0.0252 0.264 Uiso 1 1 calc R . .
O54 O 0.340(3) 1.111(3) 0.003(2) 0.95(10) Uiso 1 1 d D . .
H54A H 0.3276 1.0923 -0.0079 1.419 Uiso 1 1 calc R . .
C497 C -0.4221(12) 1.1206(15) -0.253(2) 0.075(17) Uiso 0.46(4) 1 d PD I 1
H49A H -0.4214 1.0960 -0.2603 0.090 Uiso 0.46(4) 1 calc PR I 1
H49B H -0.4449 1.1317 -0.2794 0.090 Uiso 0.46(4) 1 calc PR I 1
C498 C -0.441(4) 1.127(2) -0.201(3) 0.22(5) Uiso 0.46(4) 1 d PD I 1
H49C H -0.4788 1.1241 -0.2040 0.264 Uiso 0.46(4) 1 calc PR I 1
H49D H -0.4268 1.1093 -0.1774 0.264 Uiso 0.46(4) 1 calc PR I 1
O460 O -0.428(6) 1.160(3) -0.182(4) 0.73(13) Uiso 0.46(4) 1 d PD I 1
H460 H -0.4426 1.1744 -0.2008 1.090 Uiso 0.46(4) 1 calc PR I 1
C97 C -0.4264(9) 1.1303(14) -0.269(2) 0.23(5) Uiso 0.54(4) 1 d PD I 2
H97A H -0.4333 1.1231 -0.3047 0.272 Uiso 0.54(4) 1 calc PR I 2
H97B H -0.4484 1.1493 -0.2613 0.272 Uiso 0.54(4) 1 calc PR I 2
C98 C -0.423(3) 1.1013(17) -0.231(2) 0.16(3) Uiso 0.54(4) 1 d PD I 2
H98A H -0.3872 1.0993 -0.2163 0.197 Uiso 0.54(4) 1 calc PR I 2
H98B H -0.4442 1.1066 -0.2044 0.197 Uiso 0.54(4) 1 calc PR I 2
O60 O -0.439(2) 1.0692(14) -0.254(2) 0.30(4) Uiso 0.54(4) 1 d PD I 2
H60 H -0.4195 1.0642 -0.2762 0.448 Uiso 0.54(4) 1 calc PR I 2
C239 C -0.0807(11) 0.7723(8) 0.0505(11) 0.161(12) Uiso 1 1 d D . .
H24K H -0.0598 0.7637 0.0799 0.242 Uiso 1 1 calc R . .
H24L H -0.1015 0.7538 0.0352 0.242 Uiso 1 1 calc R . .
H24M H -0.1028 0.7904 0.0606 0.242 Uiso 1 1 calc R . .
S20 S -0.0436(12) 0.7873(9) 0.0098(12) 0.543(19) Uiso 1 1 d D . .
C240 C -0.0909(15) 0.8018(11) -0.0379(13) 0.26(2) Uiso 1 1 d D . .
H24N H -0.0744 0.8102 -0.0664 0.393 Uiso 1 1 calc R . .
H24O H -0.1106 0.8201 -0.0245 0.393 Uiso 1 1 calc R . .
H24P H -0.1136 0.7830 -0.0486 0.393 Uiso 1 1 calc R . .
O220 O -0.019(2) 0.8209(14) 0.027(2) 0.69(6) Uiso 1 1 d D . .
O803 O 0.107(2) 0.9995(13) -0.0176(16) 0.002(13) Uiso 0.20(3) 1 d PD J 1
H10E H 0.1282 1.0168 -0.0029 0.003 Uiso 0.20(3) 1 calc PR J 1
C803 C 0.0798(19) 0.9765(14) 0.016(2) 0.019(19) Uiso 0.20(3) 1 d PD J 1
H80D H 0.0941 0.9798 0.0509 0.029 Uiso 0.20(3) 1 calc PR J 1
H80E H 0.0842 0.9529 0.0066 0.029 Uiso 0.20(3) 1 calc PR J 1
H80F H 0.0435 0.9821 0.0133 0.029 Uiso 0.20(3) 1 calc PR J 1
O802 O 0.1186(12) 0.9907(9) -0.0190(10) 0.037(11) Uiso 0.45(3) 1 d PD J 2
H11E H 0.1444 0.9757 -0.0055 0.056 Uiso 0.45(3) 1 calc PR J 2
C802 C 0.0888(17) 1.0135(12) 0.0150(18) 0.10(2) Uiso 0.45(3) 1 d PD J 2
H80G H 0.1002 1.0088 0.0501 0.148 Uiso 0.45(3) 1 calc PR J 2
H80H H 0.0525 1.0087 0.0088 0.148 Uiso 0.45(3) 1 calc PR J 2
H80I H 0.0950 1.0374 0.0077 0.148 Uiso 0.45(3) 1 calc PR J 2
O804 O 0.0994(18) 0.988(2) -0.0143(10) 0.11(2) Uiso 0.34(3) 1 d PD J 3
H124 H 0.0681 0.9864 -0.0001 0.158 Uiso 0.34(3) 1 calc PR J 3
C804 C 0.1478(14) 0.9875(11) 0.0191(16) 0.038(14) Uiso 0.34(3) 1 d PD J 3
H80J H 0.1405 0.9909 0.0538 0.057 Uiso 0.34(3) 1 calc PR J 3
H80K H 0.1703 1.0056 0.0096 0.057 Uiso 0.34(3) 1 calc PR J 3
H80L H 0.1643 0.9655 0.0159 0.057 Uiso 0.34(3) 1 calc PR J 3
O811 O -0.022(2) 1.0342(16) -0.464(2) 0.28(3) Uiso 0.50 1 d PD K -1
H503 H -0.0308 1.0215 -0.4417 0.419 Uiso 0.50 1 calc PR K -1
C811 C 0.0109(13) 1.0149(9) -0.4964(16) 0.061(10) Uiso 0.50 1 d PD K -1
H81G H 0.0196 1.0294 -0.5239 0.092 Uiso 0.50 1 calc PR K -1
H81H H -0.0076 0.9949 -0.5100 0.092 Uiso 0.50 1 calc PR K -1
H81I H 0.0420 1.0077 -0.4765 0.092 Uiso 0.50 1 calc PR K -1
O812 O 0.057(2) 1.2424(16) -0.446(2) 0.50(4) Uiso 1 1 d D L -1
H504 H 0.0396 1.2476 -0.4730 0.750 Uiso 1 1 calc R L -1
C812 C 0.099(2) 1.2655(15) -0.438(2) 0.32(3) Uiso 1 1 d D L -1
H81J H 0.0891 1.2853 -0.4191 0.484 Uiso 1 1 calc R L -1
H81K H 0.1103 1.2729 -0.4696 0.484 Uiso 1 1 calc R L -1
H81L H 0.1275 1.2540 -0.4181 0.484 Uiso 1 1 calc R L -1
O807 O -0.032(4) 1.157(4) -0.481(5) 0.83(11) Uiso 1 1 d D M -1
H534 H -0.0507 1.1522 -0.4585 1.249 Uiso 1 1 calc R M -1
C807 C 0.020(4) 1.172(3) -0.457(4) 0.72(8) Uiso 1 1 d D M -1
H83A H 0.0171 1.1964 -0.4527 1.078 Uiso 1 1 calc R M -1
H83B H 0.0468 1.1670 -0.4787 1.078 Uiso 1 1 calc R M -1
H83C H 0.0289 1.1612 -0.4242 1.078 Uiso 1 1 calc R M -1
O815 O 0.0202(9) 0.8762(7) -0.4651(10) 0.195(10) Uiso 1 1 d D N -1
H507 H -0.0040 0.8741 -0.4874 0.293 Uiso 1 1 calc R N -1
C815 C 0.0231(12) 0.8455(8) -0.4324(12) 0.162(12) Uiso 1 1 d D N -1
H81P H 0.0431 0.8279 -0.4471 0.242 Uiso 1 1 calc R N -1
H81Q H -0.0112 0.8369 -0.4294 0.242 Uiso 1 1 calc R N -1
H81R H 0.0392 0.8515 -0.3992 0.242 Uiso 1 1 calc R N -1
O816 O 0.2075(19) 0.4780(15) -0.346(2) 0.47(3) Uiso 1 1 d D . .
H508 H 0.2221 0.4946 -0.3581 0.708 Uiso 1 1 calc R . .
C816 C 0.1622(17) 0.4664(13) -0.3847(18) 0.27(2) Uiso 1 1 d D . .
H81M H 0.1361 0.4555 -0.3667 0.398 Uiso 1 1 calc R . .
H81N H 0.1745 0.4502 -0.4084 0.398 Uiso 1 1 calc R . .
H81O H 0.1476 0.4861 -0.4029 0.398 Uiso 1 1 calc R . .
O814 O 0.4042(13) 1.1848(10) -0.8614(18) 0.154(16) Uiso 0.58(4) 1 d PD O 1
H506 H 0.3946 1.1801 -0.8912 0.230 Uiso 0.58(4) 1 calc PR O 1
C814 C 0.4590(14) 1.1860(13) -0.8548(19) 0.14(2) Uiso 0.58(4) 1 d PD O 1
H81S H 0.4724 1.1634 -0.8460 0.205 Uiso 0.58(4) 1 calc PR O 1
H81T H 0.4699 1.2020 -0.8279 0.205 Uiso 0.58(4) 1 calc PR O 1
H81U H 0.4719 1.1936 -0.8858 0.205 Uiso 0.58(4) 1 calc PR O 1
O818 O 0.405(3) 1.174(2) -0.839(4) 0.32(5) Uiso 0.42(4) 1 d PD O 2
H536 H 0.3995 1.1542 -0.8308 0.474 Uiso 0.42(4) 1 calc PR O 2
C818 C 0.380(2) 1.1985(17) -0.806(2) 0.12(2) Uiso 0.42(4) 1 d PD O 2
H83D H 0.3956 1.1963 -0.7719 0.180 Uiso 0.42(4) 1 calc PR O 2
H83E H 0.3439 1.1933 -0.8077 0.180 Uiso 0.42(4) 1 calc PR O 2
H83F H 0.3846 1.2218 -0.8181 0.180 Uiso 0.42(4) 1 calc PR O 2
O810 O 0.1205(17) 1.3024(12) -0.6161(18) 0.34(2) Uiso 1 1 d D P 2
H516 H 0.1052 1.2844 -0.6103 0.511 Uiso 1 1 calc R P 2
C810 C 0.158(2) 1.2954(16) -0.653(2) 0.34(3) Uiso 1 1 d D P 2
H82A H 0.1640 1.3162 -0.6714 0.517 Uiso 1 1 calc R P 2
H82B H 0.1447 1.2778 -0.6762 0.517 Uiso 1 1 calc R P 2
H82C H 0.1901 1.2877 -0.6351 0.517 Uiso 1 1 calc R P 2
O819 O 0.130(6) 0.999(5) -0.726(8) 1.6(2) Uiso 1 1 d D Q 2
H511 H 0.1336 0.9885 -0.7521 2.359 Uiso 1 1 calc R Q 2
C819 C 0.080(4) 0.986(3) -0.703(4) 0.56(7) Uiso 1 1 d D Q 2
H81$ H 0.0853 0.9868 -0.6669 0.840 Uiso 1 1 calc R Q 2
H81 H 0.0736 0.9624 -0.7141 0.840 Uiso 1 1 calc R Q 2
H81T H 0.0516 1.0002 -0.7155 0.840 Uiso 1 1 calc R Q 2
S15 S 0.0068(10) 0.7272(9) -0.0413(11) 0.548(16) Uiso 1 1 d D R 2
O215 O 0.032(2) 0.7605(10) -0.028(2) 0.62(4) Uiso 1 1 d D R 2
C229 C 0.0568(18) 0.6967(10) -0.0404(19) 0.37(3) Uiso 1 1 d D R 2
H22V H 0.0724 0.6939 -0.0061 0.551 Uiso 1 1 calc R R 2
H22W H 0.0824 0.7047 -0.0616 0.551 Uiso 1 1 calc R R 2
H22$ H 0.0430 0.6750 -0.0530 0.551 Uiso 1 1 calc R R 2
C230 C -0.001(2) 0.7298(15) -0.1134(13) 0.39(4) Uiso 1 1 d D R 2
H23P H -0.0286 0.7457 -0.1241 0.591 Uiso 1 1 calc R R 2
H23Q H -0.0096 0.7073 -0.1273 0.591 Uiso 1 1 calc R R 2
H23R H 0.0305 0.7377 -0.1253 0.591 Uiso 1 1 calc R R 2
S14 S -0.2149(11) 1.1156(8) -0.1270(13) 0.489(16) Uiso 1 1 d D S 2
O214 O -0.211(2) 1.1134(15) -0.0694(16) 0.57(5) Uiso 1 1 d D S 2
C227 C -0.226(2) 1.1606(10) -0.139(2) 0.38(4) Uiso 1 1 d D S 2
H22$ H -0.1941 1.1731 -0.1316 0.567 Uiso 1 1 calc R S 2
H22 H -0.2513 1.1690 -0.1181 0.567 Uiso 1 1 calc R S 2
H22T H -0.2382 1.1638 -0.1744 0.567 Uiso 1 1 calc R S 2
C228 C -0.278(2) 1.1027(18) -0.146(3) 0.63(7) Uiso 1 1 d D S 2
H22$ H -0.2815 1.0782 -0.1403 0.939 Uiso 1 1 calc R S 2
H22 H -0.2865 1.1077 -0.1813 0.939 Uiso 1 1 calc R S 2
H22T H -0.3016 1.1149 -0.1261 0.939 Uiso 1 1 calc R S 2
O813 O 0.4154(12) 1.2184(9) -0.0613(12) 0.256(13) Uiso 1 1 d D T 2
H515 H 0.4162 1.2387 -0.0703 0.383 Uiso 1 1 calc R T 2
C813 C 0.4633(19) 1.2027(17) -0.067(3) 0.42(4) Uiso 1 1 d D T 2
H82D H 0.4903 1.2148 -0.0469 0.627 Uiso 1 1 calc R T 2
H82E H 0.4698 1.2035 -0.1024 0.627 Uiso 1 1 calc R T 2
H82F H 0.4625 1.1790 -0.0562 0.627 Uiso 1 1 calc R T 2
C808 C 0.246(2) 1.0948(16) -0.848(3) 0.38(4) Uiso 1 1 d D U 2
H82G H 0.2332 1.0896 -0.8158 0.564 Uiso 1 1 calc R U 2
H82H H 0.2631 1.0750 -0.8600 0.564 Uiso 1 1 calc R U 2
H82I H 0.2168 1.1007 -0.8723 0.564 Uiso 1 1 calc R U 2
O808 O 0.281(2) 1.1238(15) -0.842(2) 0.45(3) Uiso 1 1 d D U 2
H517 H 0.2775 1.1360 -0.8680 0.682 Uiso 1 1 calc R U 2
C809 C 0.284(3) 0.978(2) -0.760(3) 0.53(6) Uiso 1 1 d D V 2
H82J H 0.2674 0.9769 -0.7293 0.794 Uiso 1 1 calc R V 2
H82K H 0.2946 0.9555 -0.7697 0.794 Uiso 1 1 calc R V 2
H82L H 0.2611 0.9880 -0.7868 0.794 Uiso 1 1 calc R V 2
O809 O 0.331(2) 1.0007(14) -0.751(2) 0.42(3) Uiso 1 1 d D V 2
H518 H 0.3377 1.0039 -0.7203 0.635 Uiso 1 1 calc R V 2
O817 O 0.465(2) 1.0303(8) -0.807(2) 0.51(4) Uiso 1 1 d D W 2
H519 H 0.4618 1.0391 -0.7793 0.769 Uiso 1 1 calc R W 2
C817 C 0.467(2) 0.9924(4) -0.8016(12) 0.40(4) Uiso 1 1 d D W 2
H82M H 0.4665 0.9819 -0.8347 0.606 Uiso 1 1 calc R W 2
H82N H 0.4381 0.9846 -0.7850 0.606 Uiso 1 1 calc R W 2
H82O H 0.4988 0.9860 -0.7815 0.606 Uiso 1 1 calc R W 2
S11 S 0.1231(5) 0.6584(4) 0.0304(6) 0.351(10) Uiso 1 1 d RD W 1
O211 O 0.1248(5) 0.6876(4) 0.0668(6) 0.212(10) Uiso 1 1 d RD W 1
C221 C 0.1802(5) 0.6360(4) 0.0419(6) 0.170(13) Uiso 1 1 d RD W 1
H22P H 0.2080 0.6494 0.0305 0.255 Uiso 1 1 calc R W 1
H22Q H 0.1776 0.6144 0.0238 0.255 Uiso 1 1 calc R W 1
H22R H 0.1870 0.6316 0.0777 0.255 Uiso 1 1 calc R W 1
C222 C 0.0823(8) 0.6275(6) 0.0550(11) 0.164(12) Uiso 1 1 d D W 1
H22S H 0.0473 0.6359 0.0515 0.246 Uiso 1 1 calc R W 1
H22T H 0.0932 0.6236 0.0904 0.246 Uiso 1 1 calc R W 1
H22U H 0.0841 0.6062 0.0366 0.246 Uiso 1 1 calc R W 1
S5 S 0.2032(3) 0.9536(3) -0.4835(4) 0.177(4) Uani 1 1 d D . .
C209 C 0.185(2) 0.9174(7) -0.5222(11) 0.35(5) Uani 1 1 d D . .
H20$ H 0.2153 0.9061 -0.5320 0.529 Uiso 1 1 calc R . .
H20 H 0.1638 0.9249 -0.5522 0.529 Uiso 1 1 calc R . .
H20T H 0.1655 0.9015 -0.5035 0.529 Uiso 1 1 calc R . .
C210 C 0.1404(9) 0.9659(10) -0.4775(17) 0.34(4) Uani 1 1 d D . .
H21$ H 0.1392 0.9904 -0.4719 0.512 Uiso 1 1 calc R . .
H21 H 0.1280 0.9540 -0.4492 0.512 Uiso 1 1 calc R . .
H21T H 0.1191 0.9602 -0.5082 0.512 Uiso 1 1 calc R . .
O205 O 0.2210(4) 0.9823(4) -0.5193(5) 0.086(4) Uani 1 1 d D . .
O24 O 0.316(2) 0.6529(18) -0.531(3) 0.76(7) Uiso 1 1 d D . .
H24D H 0.3285 0.6366 -0.5462 1.139 Uiso 1 1 calc R . .

loop_
_atom_site_aniso_label
_atom_site_aniso_U_11
_atom_site_aniso_U_22
_atom_site_aniso_U_33
_atom_site_aniso_U_23
_atom_site_aniso_U_13
_atom_site_aniso_U_12
Cu1 0.0400(10) 0.0443(12) 0.0486(13) 0.0131(10) 0.0107(9) 0.0140(9)
Cu2 0.0358(10) 0.0405(11) 0.0395(12) 0.0071(9) 0.0075(9) 0.0106(8)
Cu3 0.0483(11) 0.0298(10) 0.0313(11) 0.0011(9) 0.0004(9) -0.0030(8)
Cu4 0.0445(10) 0.0295(10) 0.0319(11) -0.0005(9) -0.0013(9) -0.0017(8)
Cu5 0.0315(9) 0.0393(11) 0.0379(12) -0.0072(9) 0.0021(8) 0.0034(8)
Cu6 0.0279(9) 0.0337(10) 0.0360(12) -0.0079(9) 0.0003(8) 0.0021(8)
Cu7 0.0310(9) 0.0428(11) 0.0341(12) -0.0087(9) 0.0048(8) -0.0042(8)
Cu8 0.0267(9) 0.0364(10) 0.0342(11) -0.0065(9) 0.0062(8) -0.0033(8)
Cu9 0.0326(9) 0.0401(11) 0.0345(12) 0.0077(9) -0.0006(8) -0.0013(8)
Cu10 0.0307(9) 0.0395(11) 0.0345(12) 0.0066(9) -0.0025(8) -0.0037(8)
Cu11 0.0259(9) 0.0390(11) 0.0481(12) -0.0039(9) 0.0039(8) -0.0018(8)
Cu12 0.0231(8) 0.0324(10) 0.0448(12) -0.0044(9) 0.0028(8) -0.0013(7)
C1 0.055(10) 0.037(9) 0.036(11) 0.002(8) 0.003(8) 0.004(8)
C2 0.042(9) 0.040(9) 0.042(11) -0.009(8) 0.001(8) 0.004(7)
C3 0.026(8) 0.059(11) 0.061(13) 0.000(10) 0.000(8) 0.002(8)
C4 0.081(12) 0.058(12) 0.040(12) -0.004(10) -0.003(10) 0.028(10)
C5 0.092(14) 0.087(16) 0.045(14) 0.000(12) 0.015(11) 0.037(12)
C9 0.047(9) 0.037(9) 0.039(12) -0.009(9) 0.005(9) -0.009(7)
C10 0.016(7) 0.051(11) 0.058(13) -0.011(10) 0.003(8) -0.002(7)
C12 0.047(9) 0.032(9) 0.052(12) 0.000(8) 0.008(8) 0.005(7)
C13 0.049(9) 0.041(10) 0.049(12) 0.007(9) 0.009(9) -0.003(8)
C19 0.046(10) 0.038(10) 0.069(14) 0.002(10) 0.010(9) 0.005(8)
C20 0.042(10) 0.034(10) 0.080(16) -0.012(11) 0.013(10) -0.005(8)
C21 0.047(9) 0.056(11) 0.042(12) -0.006(9) 0.002(8) -0.008(8)
C22 0.040(8) 0.049(10) 0.033(10) -0.004(8) 0.002(8) 0.008(7)
C24 0.16(2) 0.069(14) 0.048(14) 0.007(12) -0.036(14) -0.043(14)
C25 0.094(15) 0.096(17) 0.089(18) 0.033(15) -0.037(14) -0.056(14)
C26 0.094(14) 0.108(18) 0.025(11) -0.003(11) -0.010(11) -0.026(13)
C29 0.052(10) 0.068(13) 0.022(10) -0.005(9) -0.008(8) 0.007(9)
C31 0.031(8) 0.065(12) 0.051(12) -0.002(10) -0.002(8) 0.006(8)
C32 0.042(9) 0.067(12) 0.039(11) 0.000(10) 0.006(8) -0.003(8)
C33 0.044(9) 0.047(10) 0.024(9) -0.001(8) -0.006(7) 0.010(8)
C35 0.094(14) 0.052(12) 0.068(16) 0.005(12) 0.010(12) 0.031(11)
C39 0.030(8) 0.068(13) 0.037(12) 0.018(10) -0.007(8) -0.013(8)
C40 0.036(9) 0.074(13) 0.020(9) 0.010(9) -0.010(7) -0.004(9)
C41 0.038(9) 0.029(9) 0.060(12) -0.009(8) 0.005(8) 0.003(7)
C42 0.047(10) 0.040(10) 0.054(12) -0.012(9) 0.002(9) -0.001(8)
C43 0.032(8) 0.032(9) 0.042(10) -0.008(8) 0.003(7) -0.004(7)
C44 0.029(8) 0.036(9) 0.067(12) 0.006(9) 0.014(8) -0.001(7)
C45 0.046(10) 0.050(11) 0.082(15) 0.002(11) 0.009(10) -0.003(9)
C46 0.056(11) 0.046(10) 0.048(12) 0.002(9) 0.009(9) 0.014(9)
C49 0.042(10) 0.047(11) 0.056(12) -0.006(10) -0.007(9) 0.013(9)
C50 0.035(9) 0.043(10) 0.044(11) -0.022(9) 0.003(8) -0.003(8)
C51 0.057(11) 0.064(12) 0.048(13) 0.012(10) -0.005(10) -0.011(9)
C52 0.063(11) 0.044(10) 0.041(11) 0.006(9) -0.001(9) -0.012(9)
C53 0.048(9) 0.045(10) 0.047(12) 0.008(9) -0.003(8) -0.012(8)
C54 0.078(12) 0.090(15) 0.036(12) 0.009(11) 0.012(10) -0.055(11)
C55 0.096(15) 0.13(2) 0.030(12) 0.006(12) 0.004(11) -0.061(14)
C56 0.088(13) 0.068(13) 0.037(12) 0.004(10) -0.010(10) -0.042(11)
C59 0.045(10) 0.042(10) 0.055(13) 0.018(10) 0.010(9) 0.012(8)
C60 0.028(8) 0.048(10) 0.047(12) -0.002(9) -0.013(8) 0.003(7)
C61 0.029(8) 0.055(11) 0.043(11) 0.004(9) 0.000(7) -0.002(8)
C62 0.050(9) 0.034(9) 0.030(10) 0.002(7) -0.003(8) 0.000(8)
C63 0.044(9) 0.038(10) 0.055(12) -0.006(9) 0.013(8) 0.006(8)
C64 0.023(8) 0.056(11) 0.070(13) -0.009(10) -0.005(8) 0.008(8)
C65 0.052(11) 0.027(9) 0.095(16) -0.005(10) 0.011(10) -0.011(8)
C66 0.025(8) 0.059(12) 0.078(14) 0.009(10) -0.008(8) -0.014(8)
C69 0.034(9) 0.065(12) 0.044(11) -0.005(10) -0.013(8) -0.003(9)
C70 0.038(9) 0.041(10) 0.044(11) -0.001(8) 0.010(8) 0.010(8)
C71 0.039(9) 0.043(10) 0.047(11) -0.006(9) -0.007(8) 0.010(8)
C72 0.036(8) 0.048(10) 0.030(9) 0.000(8) 0.004(7) -0.002(7)
C73 0.032(8) 0.051(10) 0.033(10) 0.011(8) 0.006(7) 0.012(7)
C74 0.023(8) 0.051(11) 0.070(13) 0.003(10) 0.005(8) -0.003(7)
C75 0.044(10) 0.048(11) 0.053(12) -0.017(9) -0.010(9) 0.009(8)
C76 0.023(8) 0.058(12) 0.081(14) -0.002(10) -0.001(8) 0.011(8)
C77 0.031(8) 0.054(11) 0.085(15) -0.024(11) 0.005(9) -0.009(8)
C79 0.032(9) 0.061(12) 0.041(11) 0.007(9) -0.005(8) 0.003(8)
C80 0.031(8) 0.053(11) 0.035(10) 0.021(9) -0.015(7) 0.009(8)
C81 0.056(10) 0.045(10) 0.035(11) 0.001(9) 0.006(9) 0.003(8)
C82 0.040(9) 0.043(10) 0.047(11) 0.015(9) -0.004(8) -0.010(7)
C83 0.048(9) 0.043(10) 0.045(12) 0.003(9) 0.010(8) -0.001(8)
C84 0.075(12) 0.074(13) 0.027(10) 0.018(9) 0.003(9) -0.028(10)
C85 0.073(13) 0.076(14) 0.057(14) -0.001(12) -0.007(11) -0.017(11)
C86 0.058(10) 0.048(10) 0.045(12) 0.011(9) 0.008(9) -0.011(8)
C89 0.031(9) 0.041(10) 0.093(16) -0.007(11) 0.010(10) 0.002(8)
C90 0.054(10) 0.032(9) 0.041(12) 0.002(9) 0.008(9) -0.007(7)
C91 0.057(10) 0.041(10) 0.031(10) -0.001(8) -0.002(8) -0.014(8)
C92 0.038(9) 0.044(10) 0.048(11) -0.003(8) -0.005(8) -0.012(7)
C93 0.035(8) 0.040(9) 0.050(11) -0.005(8) -0.011(8) -0.010(7)
C94 0.057(11) 0.065(12) 0.038(11) -0.024(9) -0.001(9) -0.019(9)
C96 0.044(10) 0.066(12) 0.063(13) -0.019(10) 0.003(9) -0.023(9)
C99 0.049(11) 0.052(11) 0.043(11) 0.003(9) -0.019(9) -0.013(9)
C100 0.042(9) 0.048(10) 0.024(9) -0.001(8) -0.004(8) -0.005(8)
C101 0.044(9) 0.028(8) 0.040(10) -0.010(8) -0.003(8) 0.012(7)
C102 0.033(8) 0.039(9) 0.041(10) 0.006(8) 0.011(7) -0.003(7)
C103 0.029(8) 0.031(8) 0.044(10) 0.002(8) 0.007(7) 0.004(6)
C105 0.039(9) 0.034(9) 0.047(11) 0.000(8) 0.005(8) -0.009(7)
C106 0.035(9) 0.033(9) 0.054(11) -0.022(8) 0.007(8) 0.000(7)
C107 0.040(9) 0.043(10) 0.095(16) -0.016(10) 0.025(9) 0.006(8)
C108 0.038(10) 0.041(11) 0.16(2) -0.009(13) 0.018(11) -0.002(8)
C109 0.047(10) 0.033(9) 0.036(10) -0.006(8) 0.008(8) 0.005(7)
C110 0.041(9) 0.016(7) 0.045(10) 0.006(7) 0.013(8) 0.007(7)
C111 0.033(9) 0.039(10) 0.057(12) -0.009(9) -0.006(8) 0.004(7)
C112 0.025(8) 0.035(9) 0.062(12) -0.007(9) -0.005(8) -0.005(7)
C113 0.051(10) 0.046(10) 0.040(11) -0.003(9) 0.005(8) 0.001(8)
C114 0.038(9) 0.050(11) 0.082(14) 0.024(10) 0.015(9) 0.017(8)
C115 0.038(11) 0.098(17) 0.114(19) 0.034(15) 0.015(11) 0.011(11)
C116 0.040(10) 0.064(12) 0.072(14) 0.017(11) -0.012(9) -0.004(9)
C119 0.054(11) 0.034(9) 0.035(11) -0.003(8) -0.016(9) -0.005(8)
C120 0.043(10) 0.036(9) 0.052(12) -0.007(8) -0.007(9) 0.003(8)
C201 0.068(12) 0.105(18) 0.074(15) -0.010(13) 0.012(11) 0.001(12)
C202 0.039(9) 0.060(12) 0.122(19) 0.016(13) -0.005(11) -0.003(9)
C203 0.15(2) 0.069(15) 0.061(15) 0.021(12) 0.005(14) -0.026(14)
C204 0.115(18) 0.14(2) 0.049(15) -0.011(15) 0.024(13) -0.033(16)
C205 0.106(15) 0.053(12) 0.090(17) 0.003(12) -0.030(13) -0.007(11)
C206 0.090(14) 0.072(15) 0.105(18) 0.017(13) 0.043(13) 0.024(12)
C36 0.055(10) 0.061(12) 0.035(11) 0.004(9) 0.007(8) -0.009(9)
C104 0.025(8) 0.047(10) 0.064(12) -0.021(9) 0.001(8) 0.019(7)
O1 0.062(7) 0.043(7) 0.048(8) 0.001(6) -0.010(6) 0.020(5)
O2 0.063(7) 0.043(6) 0.022(6) -0.002(5) -0.008(5) 0.011(5)
O3 0.064(7) 0.042(7) 0.037(7) 0.005(6) -0.008(6) 0.025(5)
O4 0.068(7) 0.051(7) 0.034(7) -0.009(6) -0.005(6) 0.017(6)
O5 0.187(15) 0.106(13) 0.054(10) 0.013(9) 0.027(10) 0.078(11)
O7 0.075(7) 0.033(6) 0.048(8) 0.002(6) 0.015(6) 0.019(6)
O8 0.065(7) 0.045(7) 0.066(9) -0.014(6) 0.004(6) 0.014(6)
O9 0.060(7) 0.036(6) 0.046(8) -0.002(6) 0.009(6) 0.015(5)
O10 0.062(7) 0.045(7) 0.050(8) -0.002(6) 0.005(6) 0.020(6)
O13 0.064(7) 0.058(8) 0.031(7) 0.000(6) -0.006(6) -0.013(6)
O14 0.047(6) 0.067(8) 0.036(7) 0.006(6) -0.009(5) -0.008(6)
O15 0.065(7) 0.053(7) 0.038(7) -0.001(6) -0.007(6) -0.010(6)
O16 0.055(6) 0.061(7) 0.028(6) -0.004(6) -0.014(5) -0.020(6)
O17 0.183(16) 0.155(16) 0.060(10) 0.021(10) -0.033(11) -0.126(14)
O19 0.053(7) 0.056(8) 0.035(7) 0.002(6) -0.004(5) 0.009(6)
O20 0.050(6) 0.065(8) 0.031(7) 0.015(6) -0.005(6) 0.010(6)
O21 0.066(7) 0.071(9) 0.033(7) 0.007(6) -0.001(6) 0.028(7)
O22 0.068(7) 0.062(8) 0.025(6) 0.000(6) 0.003(6) 0.021(6)
O23 0.146(13) 0.104(12) 0.061(10) -0.019(9) -0.014(9) 0.056(11)
O25 0.040(6) 0.050(7) 0.076(9) 0.024(6) 0.022(6) 0.014(5)
O26 0.041(6) 0.051(7) 0.074(9) 0.015(7) 0.013(6) 0.008(5)
O27 0.040(6) 0.040(6) 0.051(7) 0.017(6) 0.011(5) 0.000(5)
O28 0.040(6) 0.037(6) 0.063(8) 0.009(6) 0.016(5) -0.006(5)
O29 0.049(7) 0.083(10) 0.111(12) 0.057(9) 0.045(7) 0.024(6)
O31 0.060(7) 0.057(7) 0.025(7) -0.008(6) -0.005(6) -0.022(6)
O32 0.048(6) 0.049(7) 0.049(8) -0.005(6) -0.003(6) -0.018(5)
O33 0.060(7) 0.043(7) 0.035(7) 0.003(6) -0.011(6) -0.014(5)
O34 0.056(6) 0.053(7) 0.032(7) 0.001(6) -0.009(5) -0.017(6)
O35 0.161(14) 0.121(14) 0.056(10) -0.034(10) 0.025(10) -0.065(12)
O37 0.039(6) 0.043(7) 0.055(8) 0.023(6) 0.018(5) 0.009(5)
O38 0.029(5) 0.038(6) 0.070(8) 0.016(6) 0.008(5) 0.002(5)
O39 0.024(5) 0.053(7) 0.082(9) 0.012(7) 0.004(5) 0.004(5)
O40 0.036(6) 0.045(7) 0.052(7) 0.012(6) 0.017(5) 0.007(5)
O41 0.059(8) 0.050(8) 0.172(16) 0.030(9) 0.010(9) 0.008(6)
O43 0.020(5) 0.049(7) 0.062(8) -0.018(6) 0.006(5) 0.000(5)
O44 0.023(5) 0.052(7) 0.067(8) -0.018(6) 0.011(5) 0.000(5)
O45 0.032(6) 0.047(7) 0.067(8) -0.016(6) -0.001(5) -0.012(5)
O46 0.018(5) 0.047(6) 0.058(8) -0.016(6) 0.004(5) 0.004(4)
O47 0.035(6) 0.040(7) 0.110(11) -0.023(7) 0.013(6) -0.002(5)
O49 0.049(6) 0.047(7) 0.030(6) 0.006(5) 0.002(5) -0.015(5)
O50 0.046(6) 0.047(7) 0.036(7) -0.003(5) -0.002(5) -0.017(5)
O51 0.051(6) 0.051(7) 0.038(7) 0.001(6) 0.001(5) -0.017(5)
O52 0.073(7) 0.042(7) 0.044(8) 0.010(6) -0.004(6) -0.026(6)
O53 0.087(9) 0.133(13) 0.067(10) 0.010(9) -0.018(8) -0.064(9)
O55 0.031(6) 0.055(7) 0.056(8) -0.014(6) -0.001(5) -0.010(5)
O56 0.034(6) 0.062(8) 0.067(9) -0.032(7) 0.010(6) -0.018(5)
O57 0.035(6) 0.059(8) 0.056(8) -0.023(6) -0.003(6) -0.014(5)
O58 0.029(5) 0.048(7) 0.050(7) -0.016(6) 0.006(5) -0.013(5)
O59 0.052(7) 0.151(15) 0.115(13) -0.070(11) 0.039(8) -0.038(9)
O61 0.027(5) 0.044(6) 0.057(8) -0.017(6) 0.014(5) 0.002(5)
O62 0.024(5) 0.058(7) 0.061(8) -0.019(6) 0.012(5) 0.001(5)
O63 0.031(5) 0.042(6) 0.060(8) -0.024(6) 0.012(5) -0.002(5)
O64 0.034(5) 0.040(6) 0.049(7) -0.022(5) 0.005(5) 0.002(5)
O65 0.046(6) 0.044(7) 0.093(10) -0.023(7) 0.015(6) 0.001(5)
O66 0.085(10) 0.071(10) 0.143(15) 0.004(10) 0.020(9) -0.018(8)
O67 0.029(5) 0.062(8) 0.060(8) 0.018(7) 0.001(5) 0.011(5)
O68 0.027(5) 0.043(7) 0.064(8) 0.018(6) 0.011(5) 0.008(5)
O69 0.018(5) 0.056(7) 0.063(8) 0.016(6) 0.006(5) 0.011(5)
O70 0.027(5) 0.039(6) 0.067(8) 0.009(6) -0.001(5) -0.001(5)
O71 0.040(7) 0.130(14) 0.24(2) 0.124(14) 0.045(10) 0.044(8)
O806 0.086(9) 0.078(10) 0.103(12) 0.044(9) 0.036(8) 0.040(8)
O805 0.110(10) 0.082(10) 0.042(8) 0.004(7) -0.004(7) -0.015(8)
O100 0.085(9) 0.086(10) 0.098(12) 0.041(9) 0.005(8) -0.036(8)
O201 0.021(5) 0.046(6) 0.059(7) -0.002(6) 0.003(5) 0.001(5)
O202 0.054(6) 0.036(6) 0.050(7) 0.000(5) -0.008(5) -0.021(5)
O203 0.045(6) 0.043(6) 0.046(7) 0.003(5) -0.004(5) 0.023(5)
O204 0.041(6) 0.081(9) 0.097(11) -0.027(8) -0.006(6) -0.040(6)
S1 0.030(2) 0.059(3) 0.078(3) 0.013(3) 0.015(2) -0.001(2)
S2 0.077(3) 0.061(3) 0.077(4) -0.010(3) 0.001(3) -0.023(3)
S3 0.073(3) 0.044(3) 0.050(3) 0.006(2) -0.002(2) 0.021(2)
S16 0.112(5) 0.137(6) 0.097(6) -0.019(5) 0.000(4) -0.029(5)
O216 0.169(18) 0.28(3) 0.18(2) -0.08(2) 0.051(16) -0.14(2)
C231 0.13(2) 0.21(4) 0.25(4) 0.15(3) -0.07(2) -0.04(2)
C232 0.30(4) 0.09(2) 0.11(3) -0.003(19) -0.04(3) 0.02(2)
S17 0.096(4) 0.123(6) 0.098(5) 0.018(4) 0.016(4) 0.042(4)
C233 0.14(2) 0.15(3) 0.082(19) 0.021(18) 0.009(17) -0.030(19)
O217 0.117(13) 0.149(17) 0.132(16) 0.037(13) 0.036(12) 0.046(12)
C234 0.19(3) 0.13(3) 0.14(3) -0.03(2) 0.07(2) -0.02(2)
S18 0.206(10) 0.159(9) 0.169(10) 0.013(8) 0.019(8) -0.015(8)
C236 0.18(3) 0.082(19) 0.14(3) -0.003(18) -0.03(2) 0.001(19)
O218 0.17(2) 0.26(3) 0.37(4) -0.11(3) -0.05(3) 0.10(2)
O106 0.071(7) 0.072(8) 0.040(8) -0.035(6) -0.014(6) 0.016(6)
O48 0.097(10) 0.076(11) 0.131(14) 0.023(10) 0.026(10) 0.013(9)
C78 0.052(11) 0.060(13) 0.12(2) -0.002(14) 0.011(12) 0.001(10)
S4 0.124(6) 0.188(9) 0.172(9) 0.008(7) -0.001(6) -0.069(6)
O11 0.123(12) 0.131(14) 0.078(11) 0.011(10) 0.014(10) 0.072(11)
C14 0.070(12) 0.066(13) 0.045(12) -0.012(10) -0.001(10) 0.008(10)
C15 0.072(12) 0.059(13) 0.069(15) 0.001(12) -0.018(11) 0.018(10)
C16 0.052(10) 0.037(10) 0.064(13) 0.008(10) 0.001(9) 0.017(8)
C30 0.036(9) 0.059(12) 0.043(12) -0.015(10) 0.005(8) 0.001(8)
C23 0.045(9) 0.069(12) 0.032(11) 0.009(9) -0.016(8) 0.009(9)
C11 0.044(9) 0.052(11) 0.069(14) -0.006(10) 0.016(9) 0.005(8)
C38 0.37(6) 0.10(3) 0.20(4) 0.02(3) -0.18(4) 0.07(3)
C37 0.24(3) 0.083(19) 0.09(2) 0.024(16) 0.00(2) 0.04(2)
C95 0.045(10) 0.090(15) 0.064(14) -0.028(12) 0.010(10) -0.006(10)
S12 0.257(15) 0.264(17) 0.312(19) -0.107(15) -0.115(14) 0.026(13)
O212 0.154(16) 0.19(2) 0.125(17) 0.055(15) -0.019(14) -0.050(15)
C223 0.23(4) 0.23(4) 0.24(4) -0.15(4) 0.08(3) -0.04(3)
C224 0.29(4) 0.13(3) 0.10(2) 0.00(2) -0.06(3) 0.03(3)
C6 0.082(13) 0.070(13) 0.045(13) 0.016(11) -0.005(10) 0.036(11)
O801 0.139(13) 0.094(13) 0.139(15) -0.054(12) 0.065(11) 0.011(10)
C34 0.053(10) 0.092(16) 0.037(12) 0.007(11) -0.014(9) 0.012(10)
S5 0.117(6) 0.185(10) 0.244(12) 0.043(9) 0.093(7) 0.004(6)
C209 0.78(12) 0.15(4) 0.14(3) -0.13(3) 0.15(5) -0.22(6)
C210 0.09(2) 0.42(6) 0.53(9) 0.34(7) 0.08(3) 0.05(3)
O205 0.047(7) 0.112(12) 0.100(11) 0.037(9) 0.016(7) -0.012(7)

loop_
_atom_type_symbol
_atom_type_description
_atom_type_scat_dispersion_real
_atom_type_scat_dispersion_imag
_atom_type_scat_source
C C 0.0033 0.0016 'International Tables Vol C Tables 4.2.6.8 and 6.1.1.4'
H H 0.0000 0.0000 'International Tables Vol C Tables 4.2.6.8 and 6.1.1.4'
O O 0.0106 0.0060 'International Tables Vol C Tables 4.2.6.8 and 6.1.1.4'
Cu Cu 0.3201 1.2651 'International Tables Vol C Tables 4.2.6.8 and 6.1.1.4'
S S 0.1246 0.1234 'International Tables Vol C Tables 4.2.6.8 and 6.1.1.4'

loop_
_geom_angle_atom_site_label_1
_geom_angle_atom_site_label_2
_geom_angle_atom_site_label_3
_geom_angle
_geom_angle_site_symmetry_1
_geom_angle_site_symmetry_3
_geom_angle_publ_flag
O7 Cu1 O21 170.5(4) . . ?
O7 Cu1 O39 89.2(5) . . ?
O21 Cu1 O39 90.1(5) . . ?
O7 Cu1 O25 90.9(5) . . ?
O21 Cu1 O25 87.2(5) . . ?
O39 Cu1 O25 163.9(4) . . ?
O7 Cu1 O806 93.7(5) . . ?
O21 Cu1 O806 95.8(5) . . ?
O39 Cu1 O806 98.3(5) . . ?
O25 Cu1 O806 97.8(5) . . ?
O7 Cu1 Cu2 84.0(3) . . ?
O21 Cu1 Cu2 86.6(3) . . ?
O39 Cu1 Cu2 81.9(3) . . ?
O25 Cu1 Cu2 82.1(3) . . ?
O806 Cu1 Cu2 177.6(4) . . ?
O26 Cu2 O40 170.3(4) . . ?
O26 Cu2 O8 90.1(5) . . ?
O40 Cu2 O8 90.7(5) . . ?
O26 Cu2 O22 88.3(5) . . ?
O40 Cu2 O22 88.4(5) . . ?
O8 Cu2 O22 164.5(4) . . ?
O26 Cu2 O203 94.0(4) . . ?
O40 Cu2 O203 95.6(4) . . ?
O8 Cu2 O203 93.3(4) . . ?
O22 Cu2 O203 102.2(4) . . ?
O26 Cu2 Cu1 85.2(3) . . ?
O40 Cu2 Cu1 85.4(3) . . ?
O8 Cu2 Cu1 83.8(3) . . ?
O22 Cu2 Cu1 80.7(3) . . ?
O203 Cu2 Cu1 176.9(3) . . ?
O32 Cu3 O52 166.7(5) . . ?
O32 Cu3 O10 88.1(5) . . ?
O52 Cu3 O10 90.3(5) . . ?
O32 Cu3 O1 89.4(5) . . ?
O52 Cu3 O1 89.2(5) . . ?
O10 Cu3 O1 167.1(5) . . ?
O32 Cu3 O805 96.6(5) . . ?
O52 Cu3 O805 96.7(5) . . ?
O10 Cu3 O805 95.1(5) . . ?
O1 Cu3 O805 97.7(5) . . ?
O32 Cu3 Cu4 83.8(3) . . ?
O52 Cu3 Cu4 82.9(3) . . ?
O10 Cu3 Cu4 83.3(3) . . ?
O1 Cu3 Cu4 83.9(3) . . ?
O805 Cu3 Cu4 178.3(4) . . ?
O51 Cu4 O9 89.1(5) . . ?
O51 Cu4 O31 168.4(5) . . ?
O9 Cu4 O31 88.7(5) . . ?
O51 Cu4 O2 90.5(4) . . ?
O9 Cu4 O2 167.8(5) . . ?
O31 Cu4 O2 89.3(4) . . ?
O51 Cu4 O803 96.5(12) . . ?
O9 Cu4 O803 104.1(16) . . ?
O31 Cu4 O803 95.1(12) . . ?
O2 Cu4 O803 88.1(16) . . ?
O51 Cu4 O802 95.8(9) . . ?
O9 Cu4 O802 91.5(10) . . ?
O31 Cu4 O802 95.6(9) . . ?
O2 Cu4 O802 100.7(10) . . ?
O803 Cu4 O802 12.6(14) . . ?
O51 Cu4 O804 107.7(15) . . ?
O9 Cu4 O804 98.6(18) . . ?
O31 Cu4 O804 83.9(15) . . ?
O2 Cu4 O804 93.2(18) . . ?
O803 Cu4 O804 12(2) . . ?
O802 Cu4 O804 13.9(13) . . ?
O51 Cu4 Cu3 84.4(3) . . ?
O9 Cu4 Cu3 84.5(3) . . ?
O31 Cu4 Cu3 84.0(3) . . ?
O2 Cu4 Cu3 83.3(3) . . ?
O803 Cu4 Cu3 171.3(16) . . ?
O802 Cu4 Cu3 176.0(10) . . ?
O804 Cu4 Cu3 167.5(13) . . ?
O19 Cu5 O3 169.3(5) . . ?
O19 Cu5 O44 90.7(5) . . ?
O3 Cu5 O44 88.0(5) . . ?
O19 Cu5 O57 88.0(5) . . ?
O3 Cu5 O57 90.7(5) . . ?
O44 Cu5 O57 165.8(5) . . ?
O19 Cu5 O801 96.2(6) . . ?
O3 Cu5 O801 94.5(6) . . ?
O44 Cu5 O801 94.6(6) . . ?
O57 Cu5 O801 99.6(6) . . ?
O19 Cu5 Cu6 86.7(3) . . ?
O3 Cu5 Cu6 82.6(3) . . ?
O44 Cu5 Cu6 82.1(3) . . ?
O57 Cu5 Cu6 83.7(3) . . ?
O801 Cu5 Cu6 175.7(4) . . ?
O43 Cu6 O20 91.1(5) . . ?
O43 Cu6 O58 169.6(5) . . ?
O20 Cu6 O58 88.7(4) . . ?
O43 Cu6 O4 88.2(5) . . ?
O20 Cu6 O4 166.0(5) . . ?
O58 Cu6 O4 89.5(4) . . ?
O43 Cu6 O106 97.2(4) . . ?
O20 Cu6 O106 93.5(5) . . ?
O58 Cu6 O106 93.2(4) . . ?
O4 Cu6 O106 100.5(5) . . ?
O43 Cu6 Cu5 85.7(3) . . ?
O20 Cu6 Cu5 81.5(4) . . ?
O58 Cu6 Cu5 84.0(3) . . ?
O4 Cu6 Cu5 84.5(3) . . ?
O106 Cu6 Cu5 174.3(3) . . ?
O61 Cu7 O45 167.0(4) . . ?
O61 Cu7 O50 90.5(4) . . ?
O45 Cu7 O50 89.7(5) . . ?
O61 Cu7 O16 87.7(5) . . ?
O45 Cu7 O16 89.6(5) . . ?
O50 Cu7 O16 168.9(4) . . ?
O61 Cu7 O204 95.9(4) . . ?
O45 Cu7 O204 97.0(4) . . ?
O50 Cu7 O204 93.6(5) . . ?
O16 Cu7 O204 97.5(4) . . ?
O61 Cu7 Cu8 82.2(3) . . ?
O45 Cu7 Cu8 85.0(3) . . ?
O50 Cu7 Cu8 81.8(3) . . ?
O16 Cu7 Cu8 87.1(3) . . ?
O204 Cu7 Cu8 174.9(4) . . ?
O46 Cu8 O49 91.2(4) . . ?
O46 Cu8 O62 168.7(4) . . ?
O49 Cu8 O62 90.2(5) . . ?
O46 Cu8 O15 88.7(5) . . ?
O49 Cu8 O15 165.8(4) . . ?
O62 Cu8 O15 87.2(5) . . ?
O46 Cu8 O202 93.3(4) . . ?
O49 Cu8 O202 93.7(4) . . ?
O62 Cu8 O202 97.8(4) . . ?
O15 Cu8 O202 100.6(4) . . ?
O46 Cu8 Cu7 83.4(3) . . ?
O49 Cu8 Cu7 85.9(3) . . ?
O62 Cu8 Cu7 85.5(3) . . ?
O15 Cu8 Cu7 80.0(3) . . ?
O202 Cu8 Cu7 176.7(3) . . ?
O33 Cu9 O14 168.9(5) . . ?
O33 Cu9 O37 88.5(4) . . ?
O14 Cu9 O37 91.1(5) . . ?
O33 Cu9 O68 91.0(5) . . ?
O14 Cu9 O68 86.7(4) . . ?
O37 Cu9 O68 166.0(5) . . ?
O33 Cu9 O100 95.0(5) . . ?
O14 Cu9 O100 96.1(5) . . ?
O37 Cu9 O100 92.8(5) . . ?
O68 Cu9 O100 101.2(5) . . ?
O33 Cu9 Cu10 83.2(3) . . ?
O14 Cu9 Cu10 85.8(4) . . ?
O37 Cu9 Cu10 82.6(3) . . ?
O68 Cu9 Cu10 83.4(3) . . ?
O100 Cu9 Cu10 175.2(3) . . ?
O38 Cu10 O67 169.2(5) . . ?
O38 Cu10 O34 89.9(4) . . ?
O67 Cu10 O34 89.4(4) . . ?
O38 Cu10 O13 90.1(5) . . ?
O67 Cu10 O13 88.2(5) . . ?
O34 Cu10 O13 166.9(5) . . ?
O38 Cu10 O110 95.1(4) . . ?
O67 Cu10 O110 95.6(5) . . ?
O34 Cu10 O110 98.2(4) . . ?
O13 Cu10 O110 94.8(5) . . ?
O38 Cu10 Cu9 85.5(3) . . ?
O67 Cu10 Cu9 83.6(3) . . ?
O34 Cu10 Cu9 85.3(3) . . ?
O13 Cu10 Cu9 81.6(3) . . ?
O110 Cu10 Cu9 176.4(3) . . ?
O63 Cu11 O56 168.2(4) . . ?
O63 Cu11 O69 87.4(5) . . ?
O56 Cu11 O69 90.2(5) . . ?
O63 Cu11 O28 91.6(4) . . ?
O56 Cu11 O28 88.2(5) . . ?
O69 Cu11 O28 167.2(4) . . ?
O63 Cu11 O205 99.5(5) . . ?
O56 Cu11 O205 92.3(5) . . ?
O69 Cu11 O205 98.8(4) . . ?
O28 Cu11 O205 93.9(4) . . ?
O63 Cu11 Cu12 84.2(3) . . ?
O56 Cu11 Cu12 84.2(3) . . ?
O69 Cu11 Cu12 86.9(3) . . ?
O28 Cu11 Cu12 80.4(3) . . ?
O205 Cu11 Cu12 173.3(4) . . ?
O27 Cu12 O64 90.9(4) . . ?
O27 Cu12 O70 168.6(4) . . ?
O64 Cu12 O70 87.9(4) . . ?
O27 Cu12 O55 89.3(4) . . ?
O64 Cu12 O55 167.2(4) . . ?
O70 Cu12 O55 89.4(4) . . ?
O27 Cu12 O201 91.6(4) . . ?
O64 Cu12 O201 97.9(4) . . ?
O70 Cu12 O201 99.8(4) . . ?
O55 Cu12 O201 94.8(4) . . ?
O27 Cu12 Cu11 86.8(3) . . ?
O64 Cu12 Cu11 83.2(3) . . ?
O70 Cu12 Cu11 81.9(3) . . ?
O55 Cu12 Cu11 84.1(3) . . ?
O201 Cu12 Cu11 178.0(3) . . ?
C2 C1 C6 121.9(15) . . ?
C2 C1 C9 120.7(16) . . ?
C6 C1 C9 117.4(15) . . ?
C1 C2 C3 119.9(17) . . ?
C4 C3 C2 119.3(16) . . ?
C4 C3 C10 119.5(15) . . ?
C2 C3 C10 121.1(17) . . ?
C5 C4 C3 120.1(17) . . ?
C4 C5 O5 116.2(17) . . ?
C4 C5 C6 120.1(17) . . ?
O5 C5 C6 123.4(16) . . ?
O2 C9 O1 125.3(15) . . ?
O2 C9 C1 119.8(16) . . ?
O1 C9 C1 114.9(14) . . ?
O3 C10 O4 125.7(16) . . ?
O3 C10 C3 115.6(14) . . ?
O4 C10 C3 118.7(16) . . ?
C13 C12 C11 120.1(15) . . ?
C12 C13 C14 120.4(16) . . ?
C12 C13 C20 120.4(16) . . ?
C14 C13 C20 119.0(18) . . ?
O7 C19 O8 124.6(17) . . ?
O7 C19 C11 119.5(15) . . ?
O8 C19 C11 115.8(16) . . ?
O10 C20 O9 124.6(15) . . ?
O10 C20 C13 115.1(18) . . ?
O9 C20 C13 120.4(18) . . ?
C22 C21 C26 121.0(14) . . ?
C22 C21 C29 120.8(15) . . ?
C26 C21 C29 118.1(17) . . ?
C21 C22 C23 119.9(15) . . ?
C23 C24 C25 118.4(16) . . ?
C26 C25 O17 112.2(18) . . ?
C26 C25 C24 123.5(17) . . ?
O17 C25 C24 123.5(17) . . ?
C25 C26 C21 116.6(18) . . ?
O13 C29 O14 124.6(14) . . ?
O13 C29 C21 117.1(17) . . ?
O14 C29 C21 118.2(16) . . ?
C36 C31 C32 117.5(15) . . ?
C36 C31 C39 120.2(17) . . ?
C32 C31 C39 122.3(17) . . ?
C31 C32 C33 120.6(16) . 3_574 ?
C34 C33 C32 120.7(15) . 3_574 ?
C34 C33 C40 119.6(14) . . ?
C32 C33 C40 119.6(15) 3_574 . ?
C36 C35 C34 119.1(16) 3_574 . ?
C36 C35 O23 114.3(18) 3_574 . ?
C34 C35 O23 126.6(17) . . ?
O20 C39 O19 124.8(14) . . ?
O20 C39 C31 117.6(17) . . ?
O19 C39 C31 117.6(17) . . ?
O21 C40 O22 123.3(15) . . ?
O21 C40 C33 119.5(13) . . ?
O22 C40 C33 117.1(16) . . ?
C46 C41 C49 123.3(15) . . ?
C46 C41 C42 116.8(16) . . ?
C49 C41 C42 119.3(14) . . ?
C43 C42 C41 122.0(14) . . ?
C42 C43 C44 120.0(15) . . ?
C42 C43 C50 119.2(13) . . ?
C44 C43 C50 120.8(14) . . ?
C45 C44 C43 118.9(15) . . ?
C44 C45 O29 115.6(15) . . ?
C44 C45 C46 121.3(14) . . ?
O29 C45 C46 123.1(15) . . ?
C41 C46 C45 120.9(15) . . ?
O25 C49 O26 123.9(17) . . ?
O25 C49 C41 119.6(16) . . ?
O26 C49 C41 116.4(13) . . ?
O27 C50 O28 123.0(15) . . ?
O27 C50 C43 120.0(13) . . ?
O28 C50 C43 117.0(15) . . ?
C52 C51 C56 120.9(16) . . ?
C52 C51 C59 121.8(18) . 3_574 ?
C56 C51 C59 117.3(16) . 3_574 ?
C51 C52 C53 121.0(18) . . ?
C52 C53 C54 118.7(16) . . ?
C52 C53 C60 119.0(17) . . ?
C54 C53 C60 122.3(14) . . ?
C53 C54 C55 120.5(15) . . ?
O35 C55 C54 114.4(16) . . ?
O35 C55 C56 125.7(16) . . ?
C54 C55 C56 119.9(17) . . ?
C51 C56 C55 118.7(15) . . ?
O31 C59 O32 128.1(16) . . ?
O31 C59 C51 117.5(17) . 3_574 ?
O32 C59 C51 114.4(16) . 3_574 ?
O33 C60 O34 125.5(14) . . ?
O33 C60 C53 118.0(14) . . ?
O34 C60 C53 116.4(16) . . ?
C62 C61 C66 118.3(14) . . ?
C62 C61 C69 118.8(15) . 3_574 ?
C66 C61 C69 122.6(15) . 3_574 ?
C61 C62 C63 121.9(14) . . ?
C62 C63 C64 117.0(15) . . ?
C62 C63 C70 120.9(14) . . ?
C64 C63 C70 122.1(14) . . ?
C65 C64 C63 120.4(14) . . ?
C66 C65 C64 120.8(14) . . ?
C66 C65 O41 115.9(15) . . ?
C64 C65 O41 123.3(14) . . ?
C65 C66 C61 121.5(15) . . ?
O37 C69 O38 124.9(15) . . ?
O37 C69 C61 118.0(16) . 3_574 ?
O38 C69 C61 117.1(16) . 3_574 ?
O39 C70 O40 125.5(15) . . ?
O39 C70 C63 117.2(13) . . ?
O40 C70 C63 117.3(14) . . ?
C76 C71 C72 121.6(14) . . ?
C76 C71 C79 120.1(15) . . ?
C72 C71 C79 118.3(14) . . ?
C73 C72 C71 118.5(14) . . ?
C74 C73 C72 119.8(14) . . ?
C74 C73 C80 121.2(13) . . ?
C72 C73 C80 119.0(14) . . ?
C73 C74 C75 119.5(13) . . ?
O47 C75 C74 122.4(13) . . ?
O47 C75 C76 117.0(14) . . ?
C74 C75 C76 120.7(14) . . ?
C71 C76 C75 119.9(15) . . ?
O47 C77 C78 110.7(13) . . ?
O43 C79 O44 124.6(14) . . ?
O43 C79 C71 119.6(15) . . ?
O44 C79 C71 115.8(15) . . ?
O46 C80 O45 123.4(14) . . ?
O46 C80 C73 117.5(14) . . ?
O45 C80 C73 119.1(13) . . ?
C86 C81 C82 121.7(16) . . ?
C86 C81 C89 118.5(15) . . ?
C82 C81 C89 119.8(14) . . ?
C83 C82 C81 119.8(14) . . ?
C82 C83 C84 120.6(15) . . ?
C82 C83 C90 119.1(14) . . ?
C84 C83 C90 120.1(16) . . ?
C85 C84 C83 119.7(16) . . ?
C84 C85 O53 117.6(17) . . ?
C84 C85 C86 120.5(14) . . ?
O53 C85 C86 121.9(16) . . ?
C81 C86 C85 117.6(15) . . ?
O50 C89 O49 124.6(18) . . ?
O50 C89 C81 116.4(14) . . ?
O49 C89 C81 118.9(15) . . ?
O52 C90 O51 125.1(14) . . ?
O52 C90 C83 115.4(16) . . ?
O51 C90 C83 119.5(14) . . ?
C92 C91 C96 122.3(15) . . ?
C92 C91 C99 120.2(17) . 3_574 ?
C96 C91 C99 117.6(14) . 3_574 ?
C91 C92 C93 119.6(16) . . ?
C94 C93 C92 118.5(13) . . ?
C94 C93 C100 121.6(14) . . ?
C92 C93 C100 119.8(16) . . ?
C95 C94 C93 122.1(15) . . ?
C91 C96 C95 117.7(14) . . ?
O56 C99 O55 124.9(15) . . ?
O56 C99 C91 116.8(14) . 3_574 ?
O55 C99 C91 118.4(17) . 3_574 ?
O58 C100 O57 123.5(13) . . ?
O58 C100 C93 118.1(15) . . ?
O57 C100 C93 118.2(14) . . ?
C106 C101 C102 120.7(14) . . ?
C106 C101 C109 122.1(13) . . ?
C102 C101 C109 117.2(13) . . ?
C103 C102 C101 119.9(13) . . ?
C104 C103 C102 119.6(13) . . ?
C104 C103 C110 120.5(14) . . ?
C102 C103 C110 119.6(13) . . ?
C106 C105 O65 116.0(13) . . ?
C106 C105 C104 121.3(12) . . ?
O65 C105 C104 122.7(13) . . ?
C101 C106 C105 119.5(13) . . ?
O65 C107 C108 107.0(13) . . ?
O66 C108 C107 110.0(13) . . ?
O61 C109 O62 125.2(14) . . ?
O61 C109 C101 119.8(13) . . ?
O62 C109 C101 114.9(13) . . ?
O63 C110 O64 124.8(13) . . ?
O63 C110 C103 118.7(13) . . ?
O64 C110 C103 116.5(12) . . ?
C116 C111 C112 120.8(14) . . ?
C116 C111 C119 120.3(16) . . ?
C112 C111 C119 118.8(16) . . ?
C111 C112 C113 119.0(15) . . ?
C112 C113 C114 119.1(15) . . ?
C112 C113 C120 121.0(16) . . ?
C114 C113 C120 119.9(14) . . ?
C115 C114 C113 119.3(14) . . ?
C116 C115 C114 120.3(17) . . ?
C116 C115 O71 115.9(17) . . ?
C114 C115 O71 123.7(15) . . ?
C111 C116 C115 121.4(17) . . ?
O68 C119 O67 124.3(14) . . ?
O68 C119 C111 118.7(15) . . ?
O67 C119 C111 117.1(16) . . ?
O69 C120 O70 125.6(14) . . ?
O69 C120 C113 118.4(13) . . ?
O70 C120 C113 116.0(16) . . ?
C35 C36 C31 121.4(16) 3_574 . ?
C103 C104 C105 119.0(13) . . ?
C9 O1 Cu3 123.1(9) . . ?
C9 O2 Cu4 124.4(10) . . ?
C10 O3 Cu5 124.7(10) . . ?
C10 O4 Cu6 122.5(11) . . ?
C5 O5 C7 119.8(18) . . ?
C5 O5 C407 119.8(18) . . ?
C7 O5 C407 18(3) . . ?
C19 O7 Cu1 125.4(11) . . ?
C19 O8 Cu2 122.1(11) . . ?
C20 O9 Cu4 123.6(11) . . ?
C20 O10 Cu3 123.9(11) . . ?
C29 O13 Cu10 126.2(11) . . ?
C29 O14 Cu9 121.6(11) . . ?
C30 O15 Cu8 128.6(11) . . ?
C30 O16 Cu7 120.2(10) . . ?
C25 O17 C27 115.6(16) . . ?
C39 O19 Cu5 120.8(11) . . ?
C39 O20 Cu6 126.1(10) . . ?
C40 O21 Cu1 122.1(9) . . ?
C40 O22 Cu2 127.2(11) . . ?
C35 O23 C37 117.7(15) . . ?
C49 O25 Cu1 125.6(11) . . ?
C49 O26 Cu2 122.5(10) . . ?
C50 O27 Cu12 121.5(10) . . ?
C50 O28 Cu11 128.2(11) . . ?
C45 O29 C47 111.0(14) . . ?
C45 O29 C447 109.4(18) . . ?
C47 O29 C447 37(3) . . ?
C59 O31 Cu4 121.1(11) . . ?
C59 O32 Cu3 122.8(10) . . ?
C60 O33 Cu9 125.5(10) . . ?
C60 O34 Cu10 120.4(10) . . ?
C55 O35 C57 119.4(18) . . ?
C55 O35 C457 119.8(19) . . ?
C57 O35 C457 1(4) . . ?
C69 O37 Cu9 125.7(11) . . ?
C69 O38 Cu10 121.2(10) . . ?
C70 O39 Cu1 124.6(9) . . ?
C70 O40 Cu2 122.4(10) . . ?
C65 O41 C67 123.3(16) . . ?
C65 O41 C367 113.0(18) . . ?
C67 O41 C367 24(2) . . ?
C79 O43 Cu6 122.6(10) . . ?
C79 O44 Cu5 125.0(10) . . ?
C80 O45 Cu7 123.4(9) . . ?
C80 O46 Cu8 124.7(10) . . ?
C75 O47 C77 119.3(12) . . ?
C89 O49 Cu8 121.0(11) . . ?
C89 O50 Cu7 126.7(11) . . ?
C90 O51 Cu4 122.8(9) . . ?
C90 O52 Cu3 124.5(10) . . ?
C85 O53 C87 122.7(19) . . ?
C99 O55 Cu12 122.9(11) . . ?
C99 O56 Cu11 123.8(9) . . ?
C100 O57 Cu5 124.3(9) . . ?
C100 O58 Cu6 124.4(10) . . ?
C95 O59 C497 120.1(19) . . ?
C95 O59 C97 115(2) . . ?
C497 O59 C97 23(3) . . ?
C109 O61 Cu7 126.1(9) . . ?
C109 O62 Cu8 120.4(9) . . ?
C110 O63 Cu11 123.8(10) . . ?
C110 O64 Cu12 123.3(9) . . ?
C105 O65 C107 119.0(11) . . ?
C119 O67 Cu10 123.4(11) . . ?
C119 O68 Cu9 124.8(10) . . ?
C120 O69 Cu11 120.8(9) . . ?
C120 O70 Cu12 124.9(10) . . ?
C115 O71 C417 114.3(15) . . ?
C115 O71 C117 114.9(15) . . ?
C417 O71 C117 44.4(17) . . ?
C806 O806 Cu1 126(3) . . ?
C805 O805 Cu3 127.2(12) . . ?
S1 O201 Cu12 132.2(5) . . ?
S2 O202 Cu8 131.9(6) . . ?
S3 O203 Cu2 132.0(6) . . ?
S4 O204 Cu7 135.7(8) . . ?
O201 S1 C202 105.2(8) . . ?
O201 S1 C201 105.2(7) . . ?
C202 S1 C201 98.5(8) . . ?
O202 S2 C204 106.8(9) . . ?
O202 S2 C203 106.5(7) . . ?
C204 S2 C203 97.6(9) . . ?
O203 S3 C205 105.2(7) . . ?
O203 S3 C206 105.7(8) . . ?
C205 S3 C206 99.8(9) . . ?
O216 S16 C231 111.2(14) . . ?
O216 S16 C232 102.5(11) . . ?
C231 S16 C232 101.3(13) . . ?
O217 S17 C233 105.7(10) . . ?
O217 S17 C234 104.7(11) . . ?
C233 S17 C234 99.5(11) . . ?
O218 S18 C235 108.6(15) . . ?
O218 S18 C236 105.5(13) . . ?
C235 S18 C236 97.2(12) . . ?
O219 S19 C238 103.9(18) . . ?
O219 S19 C237 93.5(15) . . ?
C238 S19 C237 100.8(15) . . ?
S6 O106 S7 48.2(8) . . ?
S6 O106 Cu6 134.3(9) . . ?
S7 O106 Cu6 126.3(8) . . ?
O48 C78 C77 114.2(16) . . ?
O204 S4 C208 108.6(13) . . ?
O204 S4 C207 108.3(10) . . ?
C208 S4 C207 102.0(14) . . ?
C15 O11 C17 118.9(16) . . ?
C13 C14 C15 118.6(17) . . ?
C16 C15 O11 118.1(17) . . ?
C16 C15 C14 120.4(14) . . ?
O11 C15 C14 121.5(17) . . ?
C15 C16 C11 120.2(15) . . ?
O16 C30 O15 124.0(16) . . ?
O16 C30 C23 117.9(14) . . ?
O15 C30 C23 118.1(15) . . ?
C24 C23 C22 119.8(17) . . ?
C24 C23 C30 118.5(15) . . ?
C22 C23 C30 121.5(16) . . ?
C16 C11 C12 120.1(17) . . ?
C16 C11 C19 121.3(16) . . ?
C12 C11 C19 118.4(15) . . ?
O210 S10 C219 102.7(17) . . ?
O210 S10 C220 102.6(16) . . ?
C219 S10 C220 87.3(14) . . ?
O213 S13 C225 94.1(14) . . ?
O213 S13 C226 94.5(15) . . ?
C225 S13 C226 98.2(16) . . ?
O17 C27 C28 100(3) . . ?
O430 C48 O30 46(3) . . ?
O430 C48 C447 141(7) . . ?
O30 C48 C447 130(4) . . ?
O430 C48 C47 133(5) . . ?
O30 C48 C47 97(2) . . ?
C447 C48 C47 38(3) . . ?
O29 C47 C48 101(3) . . ?
O29 C447 C48 97(4) . . ?
O12 C18 C17 100(2) . . ?
O11 C17 C18 103(2) . . ?
O5 C7 C8 96(2) . . ?
O6 C8 C7 111(3) . . ?
O5 C407 C408 111(3) . . ?
O406 C408 C407 114(3) . . ?
O24 C38 C37 101(2) . . ?
O23 C37 C38 100.5(17) . . ?
O41 C67 C68 110(2) . . ?
O42 C68 C67 111(2) . . ?
O41 C367 C368 106(4) . . ?
O442 C368 C367 112(3) . . ?
O35 C457 C458 112(3) . . ?
O436 C458 C457 114(3) . . ?
O35 C57 C58 106(3) . . ?
O36 C58 C57 113(3) . . ?
O18 C28 C27 103(3) . . ?
C94 C95 O59 116.8(15) . . ?
C94 C95 C96 119.7(16) . . ?
O59 C95 C96 123.5(15) . . ?
O106 S6 C211 115.2(15) . . ?
O106 S6 C212 109(2) . . ?
C211 S6 C212 100.0(16) . . ?
O106 S7 C213 105.4(19) . . ?
O106 S7 C214 105(2) . . ?
C213 S7 C214 97(2) . . ?
O71 C117 C118 112(2) . . ?
O72 C118 C117 108(2) . . ?
O71 C417 C418 113(2) . . ?
O472 C418 C417 109(2) . . ?
O212 S12 C223 107.3(16) . . ?
O212 S12 C224 115.2(15) . . ?
C223 S12 C224 104.3(15) . . ?
O110 S8 C216 119(2) . . ?
O110 S8 C215 115.7(12) . . ?
C216 S8 C215 105.5(18) . . ?
O110 S9 C217 111.9(16) . . ?
O110 S9 C218 105(2) . . ?
C217 S9 C218 101(2) . . ?
S8 O110 S9 62.9(9) . . ?
S8 O110 Cu10 133.3(9) . . ?
S9 O110 Cu10 138.8(10) . . ?
C1 C6 C5 118.6(15) . . ?
C801 O801 Cu5 113(2) . . ?
C33 C34 C35 120.6(15) . . ?
O53 C87 C88 104(2) . . ?
C87 C88 O54 103(2) . . ?
O59 C497 C498 108(4) . . ?
O460 C498 C497 112(3) . . ?
O59 C97 C98 83(4) . . ?
O60 C98 C97 112(3) . . ?
O220 S20 C239 112(3) . . ?
O220 S20 C240 101(2) . . ?
C239 S20 C240 99.7(19) . . ?
C803 O803 Cu4 123(3) . . ?
C802 O802 Cu4 117(3) . . ?
C804 O804 Cu4 122(3) . . ?
O215 S15 C229 106(2) . . ?
O215 S15 C230 101(2) . . ?
C229 S15 C230 93.2(17) . . ?
O214 S14 C228 104(2) . . ?
O214 S14 C227 103(2) . . ?
C228 S14 C227 95.6(18) . . ?
O211 S11 C221 107.55(7) . . ?
O211 S11 C222 105.1(10) . . ?
C221 S11 C222 97.6(9) . . ?
O205 S5 C210 101.5(12) . . ?
O205 S5 C209 107.1(13) . . ?
C210 S5 C209 93.9(14) . . ?
S5 O205 Cu11 121.2(7) . . ?

loop_
_geom_bond_atom_site_label_1
_geom_bond_atom_site_label_2
_geom_bond_distance
_geom_bond_site_symmetry_2
_geom_bond_publ_flag
Cu1 O7 1.938(11) . ?
Cu1 O21 1.967(12) . ?
Cu1 O39 1.974(11) . ?
Cu1 O25 1.974(10) . ?
Cu1 O806 2.130(10) . ?
Cu1 Cu2 2.654(2) . ?
Cu2 O26 1.935(11) . ?
Cu2 O40 1.940(10) . ?
Cu2 O8 1.995(11) . ?
Cu2 O22 1.993(10) . ?
Cu2 O203 2.107(8) . ?
Cu3 O32 1.937(11) . ?
Cu3 O52 1.957(10) . ?
Cu3 O10 1.972(10) . ?
Cu3 O1 1.974(11) . ?
Cu3 O805 2.143(11) . ?
Cu3 Cu4 2.642(3) . ?
Cu4 O51 1.960(10) . ?
Cu4 O9 1.964(11) . ?
Cu4 O31 1.973(10) . ?
Cu4 O2 1.974(10) . ?
Cu4 O803 2.13(4) . ?
Cu4 O802 2.11(3) . ?
Cu4 O804 2.23(3) . ?
Cu5 O19 1.943(10) . ?
Cu5 O3 1.959(10) . ?
Cu5 O44 1.951(9) . ?
Cu5 O57 1.962(10) . ?
Cu5 O801 2.134(13) . ?
Cu5 Cu6 2.653(3) . ?
Cu6 O43 1.941(9) . ?
Cu6 O20 1.950(10) . ?
Cu6 O58 1.954(9) . ?
Cu6 O4 1.961(10) . ?
Cu6 O106 2.091(10) . ?
Cu7 O61 1.944(9) . ?
Cu7 O45 1.935(11) . ?
Cu7 O50 1.939(10) . ?
Cu7 O16 1.969(11) . ?
Cu7 O204 2.117(10) . ?
Cu7 Cu8 2.649(2) . ?
Cu8 O46 1.953(9) . ?
Cu8 O49 1.952(10) . ?
Cu8 O62 1.960(10) . ?
Cu8 O15 1.984(11) . ?
Cu8 O202 2.125(8) . ?
Cu9 O33 1.924(10) . ?
Cu9 O14 1.951(10) . ?
Cu9 O37 1.949(10) . ?
Cu9 O68 1.969(9) . ?
Cu9 O100 2.123(11) . ?
Cu9 Cu10 2.646(3) . ?
Cu10 O38 1.945(9) . ?
Cu10 O67 1.964(10) . ?
Cu10 O34 1.954(10) . ?
Cu10 O13 1.967(10) . ?
Cu10 O110 2.079(12) . ?
Cu11 O63 1.949(9) . ?
Cu11 O56 1.950(11) . ?
Cu11 O69 1.945(10) . ?
Cu11 O28 1.968(10) . ?
Cu11 O205 2.110(11) . ?
Cu11 Cu12 2.643(2) . ?
Cu12 O27 1.962(10) . ?
Cu12 O64 1.961(9) . ?
Cu12 O70 1.970(10) . ?
Cu12 O55 1.970(10) . ?
Cu12 O201 2.098(9) . ?
C1 C2 1.35(2) . ?
C1 C6 1.34(2) . ?
C1 C9 1.50(2) . ?
C2 C3 1.38(2) . ?
C3 C4 1.39(2) . ?
C3 C10 1.51(2) . ?
C4 C5 1.34(2) . ?
C5 O5 1.374(17) . ?
C5 C6 1.42(2) . ?
C9 O2 1.226(17) . ?
C9 O1 1.254(18) . ?
C10 O3 1.248(18) . ?
C10 O4 1.240(17) . ?
C12 C13 1.35(2) . ?
C12 C11 1.42(2) . ?
C13 C14 1.39(2) . ?
C13 C20 1.47(2) . ?
C19 O7 1.248(18) . ?
C19 O8 1.277(18) . ?
C19 C11 1.46(2) . ?
C20 O10 1.27(2) . ?
C20 O9 1.24(2) . ?
C21 C22 1.39(2) . ?
C21 C26 1.42(2) . ?
C21 C29 1.47(2) . ?
C22 C23 1.398(19) . ?
C24 C23 1.39(2) . ?
C24 C25 1.39(3) . ?
C25 C26 1.37(2) . ?
C25 O17 1.383(18) . ?
C29 O13 1.241(19) . ?
C29 O14 1.262(19) . ?
C31 C36 1.39(2) . ?
C31 C32 1.38(2) . ?
C31 C39 1.45(2) . ?
C32 C33 1.40(2) 3_574 ?
C33 C34 1.35(2) . ?
C33 C32 1.40(2) 3_574 ?
C33 C40 1.46(2) . ?
C35 C36 1.41(2) 3_574 ?
C35 C34 1.36(2) . ?
C35 O23 1.376(17) . ?
C39 O20 1.28(2) . ?
C39 O19 1.26(2) . ?
C40 O21 1.245(19) . ?
C40 O22 1.270(16) . ?
C41 C46 1.388(19) . ?
C41 C49 1.42(2) . ?
C41 C42 1.40(2) . ?
C42 C43 1.38(2) . ?
C43 C44 1.384(18) . ?
C43 C50 1.48(2) . ?
C44 C45 1.37(2) . ?
C45 O29 1.366(15) . ?
C45 C46 1.40(2) . ?
C49 O25 1.232(16) . ?
C49 O26 1.284(19) . ?
C50 O27 1.241(18) . ?
C50 O28 1.265(16) . ?
C51 C52 1.36(2) . ?
C51 C56 1.39(2) . ?
C51 C59 1.54(2) 3_574 ?
C52 C53 1.35(2) . ?
C53 C54 1.40(2) . ?
C53 C60 1.50(2) . ?
C54 C55 1.38(2) . ?
C55 O35 1.382(17) . ?
C55 C56 1.36(2) . ?
C59 O31 1.232(19) . ?
C59 O32 1.250(19) . ?
C59 C51 1.54(2) 3_574 ?
C60 O33 1.247(19) . ?
C60 O34 1.294(18) . ?
C61 C62 1.35(2) . ?
C61 C66 1.38(2) . ?
C61 C69 1.48(2) 3_574 ?
C62 C63 1.410(19) . ?
C63 C64 1.40(2) . ?
C63 C70 1.46(2) . ?
C64 C65 1.35(2) . ?
C65 C66 1.34(2) . ?
C65 O41 1.389(15) . ?
C69 O37 1.239(19) . ?
C69 O38 1.294(19) . ?
C69 C61 1.48(2) 3_574 ?
C70 O39 1.250(17) . ?
C70 O40 1.248(15) . ?
C71 C76 1.36(2) . ?
C71 C72 1.40(2) . ?
C71 C79 1.49(2) . ?
C72 C73 1.407(19) . ?
C73 C74 1.41(2) . ?
C73 C80 1.45(2) . ?
C74 C75 1.38(2) . ?
C75 O47 1.350(15) . ?
C75 C76 1.39(2) . ?
C77 O47 1.441(15) . ?
C77 C78 1.484(18) . ?
C79 O43 1.236(19) . ?
C79 O44 1.293(19) . ?
C80 O46 1.277(15) . ?
C80 O45 1.288(18) . ?
C81 C86 1.37(2) . ?
C81 C82 1.37(2) . ?
C81 C89 1.51(2) . ?
C82 C83 1.34(2) . ?
C83 C84 1.39(2) . ?
C83 C90 1.50(2) . ?
C84 C85 1.35(2) . ?
C85 O53 1.369(16) . ?
C85 C86 1.40(2) . ?
C89 O50 1.255(18) . ?
C89 O49 1.265(17) . ?
C90 O52 1.255(17) . ?
C90 O51 1.238(18) . ?
C91 C92 1.342(19) . ?
C91 C96 1.41(2) . ?
C91 C99 1.48(2) 3_574 ?
C92 C93 1.41(2) . ?
C93 C94 1.38(2) . ?
C93 C100 1.448(19) . ?
C94 C95 1.37(2) . ?
C96 C95 1.40(2) . ?
C99 O56 1.27(2) . ?
C99 O55 1.263(17) . ?
C99 C91 1.48(2) 3_574 ?
C100 O58 1.268(17) . ?
C100 O57 1.268(18) . ?
C101 C106 1.343(18) . ?
C101 C102 1.410(19) . ?
C101 C109 1.50(2) . ?
C102 C103 1.38(2) . ?
C103 C104 1.367(18) . ?
C103 C110 1.471(19) . ?
C105 C106 1.36(2) . ?
C105 O65 1.377(14) . ?
C105 C104 1.41(2) . ?
C107 O65 1.442(15) . ?
C107 C108 1.511(17) . ?
C108 O66 1.409(17) . ?
C109 O61 1.243(16) . ?
C109 O62 1.273(16) . ?
C110 O63 1.233(15) . ?
C110 O64 1.267(16) . ?
C111 C116 1.35(2) . ?
C111 C112 1.35(2) . ?
C111 C119 1.50(2) . ?
C112 C113 1.391(19) . ?
C113 C114 1.41(2) . ?
C113 C120 1.48(2) . ?
C114 C115 1.34(2) . ?
C115 C116 1.36(2) . ?
C115 O71 1.378(18) . ?
C119 O68 1.221(19) . ?
C119 O67 1.270(18) . ?
C120 O69 1.259(19) . ?
C120 O70 1.280(16) . ?
C201 S1 1.776(14) . ?
C202 S1 1.758(14) . ?
C203 S2 1.750(15) . ?
C204 S2 1.752(16) . ?
C205 S3 1.762(13) . ?
C206 S3 1.758(15) . ?
C36 C35 1.41(2) 3_574 ?
O5 C7 1.44(2) . ?
O5 C407 1.44(2) . ?
O15 C30 1.241(16) . ?
O16 C30 1.259(18) . ?
O17 C27 1.48(2) . ?
O23 C37 1.479(18) . ?
O29 C47 1.50(2) . ?
O29 C447 1.61(4) . ?
O35 C57 1.43(2) . ?
O35 C457 1.45(2) . ?
O41 C67 1.402(19) . ?
O41 C367 1.50(2) . ?
O53 C87 1.40(2) . ?
O59 C95 1.382(17) . ?
O59 C497 1.44(2) . ?
O59 C97 1.49(3) . ?
O71 C417 1.49(2) . ?
O71 C117 1.48(2) . ?
O806 C806 1.56(3) . ?
O805 C805 1.452(18) . ?
O201 S1 1.485(10) . ?
O202 S2 1.486(10) . ?
O203 S3 1.497(9) . ?
O204 S4 1.463(11) . ?
S16 O216 1.492(15) . ?
S16 C231 1.695(19) . ?
S16 C232 1.752(19) . ?
S17 O217 1.491(15) . ?
S17 C233 1.735(16) . ?
S17 C234 1.742(18) . ?
S18 O218 1.473(18) . ?
S18 C235 1.75(2) . ?
S18 C236 1.780(18) . ?
S19 O219 1.59(2) . ?
S19 C238 1.70(2) . ?
S19 C237 1.83(2) . ?
O106 S6 1.401(15) . ?
O106 S7 1.451(14) . ?
O48 C78 1.36(2) . ?
S4 C208 1.76(2) . ?
S4 C207 1.755(19) . ?
O11 C15 1.354(16) . ?
O11 C17 1.47(2) . ?
C14 C15 1.42(2) . ?
C15 C16 1.36(2) . ?
C16 C11 1.36(2) . ?
C30 C23 1.46(2) . ?
S10 O210 1.50(2) . ?
S10 C219 1.80(2) . ?
S10 C220 1.86(2) . ?
S13 O213 1.595(19) . ?
S13 C225 1.77(2) . ?
S13 C226 1.81(2) . ?
C27 C28 1.55(3) . ?
C48 O430 1.13(6) . ?
C48 O30 1.50(3) . ?
C48 C447 1.53(3) . ?
C48 C47 1.57(3) . ?
C18 O12 1.47(3) . ?
C18 C17 1.62(3) . ?
C7 C8 1.56(3) . ?
C8 O6 1.43(3) . ?
C407 C408 1.53(3) . ?
C408 O406 1.40(3) . ?
C38 O24 1.45(3) . ?
C38 C37 1.64(3) . ?
C67 C68 1.50(3) . ?
C68 O42 1.43(2) . ?
C367 C368 1.51(3) . ?
C368 O442 1.41(3) . ?
C457 C458 1.52(3) . ?
C458 O436 1.41(3) . ?
C57 C58 1.53(3) . ?
C58 O36 1.40(3) . ?
O18 C28 1.45(3) . ?
S6 C211 1.72(2) . ?
S6 C212 1.74(2) . ?
S7 C213 1.75(3) . ?
S7 C214 1.77(3) . ?
C117 C118 1.55(3) . ?
C118 O72 1.44(3) . ?
C417 C418 1.50(3) . ?
C418 O472 1.47(3) . ?
S12 O212 1.482(16) . ?
S12 C223 1.69(2) . ?
S12 C224 1.700(19) . ?
S8 O110 1.369(14) . ?
S8 C216 1.68(2) . ?
S8 C215 1.71(2) . ?
S9 O110 1.432(15) . ?
S9 C217 1.68(2) . ?
S9 C218 1.77(3) . ?
C801 O801 1.55(3) . ?
C87 C88 1.66(3) . ?
C88 O54 1.44(3) . ?
C497 C498 1.54(3) . ?
C498 O460 1.42(3) . ?
C97 C98 1.51(3) . ?
C98 O60 1.44(3) . ?
C239 S20 1.64(3) . ?
S20 O220 1.52(3) . ?
S20 C240 1.78(2) . ?
O803 C803 1.50(3) . ?
O802 C802 1.54(3) . ?
O804 C804 1.48(3) . ?
O811 C811 1.48(3) . ?
O812 C812 1.44(3) . ?
O807 C807 1.57(5) . ?
O815 C815 1.48(2) . ?
O816 C816 1.56(3) . ?
O814 C814 1.43(3) . ?
O818 C818 1.49(3) . ?
O810 C810 1.48(3) . ?
O819 C819 1.56(9) . ?
S15 O215 1.49(3) . ?
S15 C229 1.77(3) . ?
S15 C230 1.91(3) . ?
S14 O214 1.53(3) . ?
S14 C228 1.76(3) . ?
S14 C227 1.81(3) . ?
O813 C813 1.42(3) . ?
C808 O808 1.47(3) . ?
C809 O809 1.50(3) . ?
O817 C817 1.49(3) . ?
S11 O211 1.4957 . ?
S11 C221 1.7351(11) . ?
S11 C222 1.780(18) . ?
S5 O205 1.574(13) . ?
S5 C210 1.736(19) . ?
S5 C209 1.789(15) . ?
